data_4108139
loop_
_publ_author_name
'Hidehiro Suematsu'
'Shigefumi Kanchiku'
'Tatsuya Uchida'
'Tsutomu Katsuki'

_publ_section_title
;
 Construction of Aryliridium-Salen Complexes: Enantio- and Cis-Selective
 Cyclopropanation of Conjugated and Nonconjugated Olefins
;
_journal_name_full 'Journal of the American Chemical Society'
_journal_page_first 10327
_journal_page_last 10337
_journal_paper_doi 10.1021/ja802561t
_journal_volume 130
_journal_year 2008
_chemical_formula_moiety 'C69 H62 Cl2 Ir N2 O5 '
_chemical_formula_sum 'C69 H62 Cl2 Ir N2 O5'
_chemical_formula_weight 1262.39
_space_group_IT_number 1
_symmetry_cell_setting triclinic
_symmetry_Int_Tables_number 1
_symmetry_space_group_name_Hall 'P 1'
_symmetry_space_group_name_H-M 'P 1'
_cell_angle_alpha 82.9690(16)
_cell_angle_beta 73.2710(14)
_cell_angle_gamma 75.5050(15)
_cell_formula_units_Z 2
_cell_length_a 11.5638(6)
_cell_length_b 13.8887(8)
_cell_length_c 18.3931(11)
_cell_measurement_reflns_used 21488
_cell_measurement_temperature 183.1
_cell_measurement_theta_max 27.5
_cell_measurement_theta_min 3.0
_cell_volume 2734.9(3)
_computing_cell_refinement PROCESS-AUTO
_computing_data_collection PROCESS-AUTO
_computing_data_reduction CrystalStructure
_computing_publication_material 'CrystalStructure 3.8'
_computing_structure_refinement SHELXL
_computing_structure_solution SIR97
_diffrn_detector_area_resol_mean 10.00
_diffrn_measured_fraction_theta_full 0.988
_diffrn_measured_fraction_theta_max 0.988
_diffrn_measurement_device_type 'Rigaku RAXIS-RAPID'
_diffrn_measurement_method \w
_diffrn_radiation_type 'Mo K\a'
_diffrn_radiation_wavelength 0.71075
_diffrn_reflns_av_R_equivalents 0.048
_diffrn_reflns_limit_h_max 14
_diffrn_reflns_limit_h_min -14
_diffrn_reflns_limit_k_max 18
_diffrn_reflns_limit_k_min -17
_diffrn_reflns_limit_l_max 23
_diffrn_reflns_limit_l_min -22
_diffrn_reflns_number 26991
_diffrn_reflns_theta_full 27.48
_diffrn_reflns_theta_max 27.48
_exptl_absorpt_coefficient_mu 2.602
_exptl_absorpt_correction_T_max 0.771
_exptl_absorpt_correction_T_min 0.435
_exptl_absorpt_correction_type multi-scan
_exptl_absorpt_process_details
;
    Higashi, T. (1995). Program for Absorption Correction.
    Rigaku Corporation, Tokyo, Japan.
;
_exptl_crystal_colour brown
_exptl_crystal_density_diffrn 1.533
_exptl_crystal_description prism
_exptl_crystal_F_000 1282.00
_exptl_crystal_size_max 0.10
_exptl_crystal_size_mid 0.10
_exptl_crystal_size_min 0.10
_refine_diff_density_max 3.45
_refine_diff_density_min -2.07
_refine_ls_extinction_method none
_refine_ls_goodness_of_fit_ref 0.978
_refine_ls_hydrogen_treatment refall
_refine_ls_number_parameters 1398
_refine_ls_number_reflns 20409
_refine_ls_R_factor_gt 0.0475
_refine_ls_shift/su_max 0.0020
_refine_ls_structure_factor_coef Fsqd
_refine_ls_weighting_details 'w = 1/[\s^2^(Fo^2^)+(0.1000P)^2^+0.0000P] where P=(Fo^2^+2Fc^2^)/3'
_refine_ls_weighting_scheme calc
_refine_ls_wR_factor_ref 0.1398
_reflns_number_gt 18482
_reflns_number_total 20409
_reflns_threshold_expression F^2^>2.0\s(F^2^)
_cod_data_source_file ja802561t-file001.cif
_cod_data_source_block '_Ir-salen'
_cod_original_formula_sum 'C69 H62 Cl2 Ir N2 O5 '
_cod_database_code 4108139

loop_
_symmetry_equiv_pos_site_id
_symmetry_equiv_pos_as_xyz
1 +X,+Y,+Z

loop_
_atom_site_label
_atom_site_type_symbol
_atom_site_fract_x
_atom_site_fract_y
_atom_site_fract_z
_atom_site_U_iso_or_equiv
_atom_site_adp_type
_atom_site_occupancy
_atom_site_symmetry_multiplicity
_atom_site_calc_flag
_atom_site_refinement_flags
Ir(1a) Ir 0.32867(2) 0.957160(10) 0.317350(10) 0.02886(8) Uani 1.00 1 d .
Ir(2b) Ir -0.01290(2) 0.659700(10) 0.714670(10) 0.02840(8) Uani 1.00 1 d .
Cl(1) Cl 0.2703(10) 0.0637(7) 0.8747(4) 0.220(4) Uani 1.00 1 d .
Cl(2) Cl 0.4066(13) -0.1270(12) 0.8959(8) 0.313(8) Uani 1.00 1 d .
O(1a) O 0.1529(6) 1.0425(5) 0.3523(4) 0.0268(15) Uani 1.00 1 d .
O(2a) O 0.3387(8) 1.0352(6) 0.2162(5) 0.0345(19) Uani 1.00 1 d .
O(3a) O 0.3915(8) 1.0830(5) 0.3510(4) 0.044(2) Uani 1.00 1 d .
O(1b) O -0.0137(7) 0.5941(6) 0.8200(4) 0.0301(17) Uani 1.00 1 d .
O(2b) O 0.1462(6) 0.5586(5) 0.6741(4) 0.0268(15) Uani 1.00 1 d .
O(3b) O -0.1177(7) 0.5507(6) 0.6982(5) 0.045(2) Uani 1.00 1 d .
O(7) O 0.4756(8) 1.0582(6) 0.4763(5) 0.072(2) Uani 1.00 1 d .
O(8) O -0.3589(12) 1.4602(12) 0.8580(9) 0.167(7) Uani 1.00 1 d .
O(10) O 0.9382(9) 0.5783(9) 0.2546(5) 0.100(3) Uani 1.00 1 d .
N(1a) N 0.4981(9) 0.8804(7) 0.2846(6) 0.031(2) Uani 1.00 1 d .
N(2a) N 0.3293(8) 0.8882(7) 0.4194(5) 0.0263(19) Uani 1.00 1 d .
N(1b) N -0.1764(9) 0.7539(7) 0.7497(6) 0.033(2) Uani 1.00 1 d .
N(2b) N -0.0218(10) 0.7198(7) 0.6148(7) 0.037(2) Uani 1.00 1 d .
C(1a) C 0.5490(6) 0.8341(6) 0.3526(4) 0.0333(15) Uani 1.00 1 d .
C(2a) C 0.5718(11) 0.8707(9) 0.2175(7) 0.044(3) Uani 1.00 1 d .
C(3a) C 0.5383(11) 0.9290(9) 0.1480(7) 0.032(2) Uani 1.00 1 d .
C(4a) C 0.4259(12) 1.0094(9) 0.1516(7) 0.036(3) Uani 1.00 1 d .
C(5a) C 0.4205(8) 1.0760(6) 0.0880(5) 0.0304(19) Uani 1.00 1 d .
C(6a) C 0.5110(10) 1.0550(7) 0.0193(5) 0.035(2) Uani 1.00 1 d .
C(7a) C 0.5037(12) 1.1175(9) -0.0470(7) 0.048(2) Uani 1.00 1 d .
C(8a) C 0.6013(9) 1.0956(8) -0.1156(6) 0.049(2) Uani 1.00 1 d .
C(9a) C 0.6999(13) 1.0162(10) -0.1192(7) 0.054(3) Uani 1.00 1 d .
C(10a) C 0.7156(10) 0.9503(10) -0.0581(7) 0.049(3) Uani 1.00 1 d .
C(11a) C 0.6193(10) 0.9741(9) 0.0115(6) 0.044(2) Uani 1.00 1 d .
C(12a) C 0.6265(10) 0.9098(7) 0.0803(5) 0.028(2) Uani 1.00 1 d .
C(13a) C 0.4396(7) 0.8035(6) 0.4145(4) 0.0304(17) Uani 1.00 1 d .
C(14a) C 0.2420(14) 0.9170(11) 0.4811(8) 0.042(3) Uani 1.00 1 d .
C(15a) C 0.1343(13) 0.9933(10) 0.4858(8) 0.036(2) Uani 1.00 1 d .
C(16a) C 0.0953(8) 1.0476(7) 0.4221(6) 0.021(2) Uani 1.00 1 d .
C(17a) C -0.0227(7) 1.1198(6) 0.4404(4) 0.0256(17) Uani 1.00 1 d .
C(18a) C -0.0925(8) 1.1426(7) 0.5156(5) 0.029(2) Uani 1.00 1 d .
C(19a) C -0.2063(10) 1.2141(9) 0.5343(6) 0.044(2) Uani 1.00 1 d .
C(20a) C -0.2723(12) 1.2392(9) 0.6111(7) 0.052(3) Uani 1.00 1 d .
C(21a) C -0.2192(12) 1.1894(8) 0.6680(6) 0.058(3) Uani 1.00 1 d .
C(22a) C -0.1107(9) 1.1101(8) 0.6535(5) 0.042(2) Uani 1.00 1 d .
C(23a) C -0.0460(9) 1.0879(7) 0.5775(5) 0.032(2) Uani 1.00 1 d .
C(24a) C 0.0660(9) 1.0149(7) 0.5604(6) 0.033(2) Uani 1.00 1 d .
C(25a) C 0.6622(10) 0.7452(8) 0.3384(6) 0.043(2) Uani 1.00 1 d .
C(26a) C 0.6984(8) 0.7102(7) 0.4101(5) 0.044(2) Uani 1.00 1 d .
C(27a) C 0.5917(10) 0.6825(8) 0.4730(6) 0.044(2) Uani 1.00 1 d .
C(28a) C 0.4723(9) 0.7694(7) 0.4904(6) 0.032(2) Uani 1.00 1 d .
C(29a) C 0.3282(8) 1.1711(6) 0.1010(4) 0.0418(19) Uani 1.00 1 d .
C(30a) C 0.2054(9) 1.1839(6) 0.1010(5) 0.038(2) Uani 1.00 1 d .
C(31a) C 0.1189(10) 1.2817(7) 0.1219(6) 0.049(2) Uani 1.00 1 d .
C(32a) C 0.1611(10) 1.3552(7) 0.1408(6) 0.056(2) Uani 1.00 1 d .
C(33a) C 0.2804(10) 1.3455(6) 0.1401(5) 0.051(2) Uani 1.00 1 d .
C(34a) C 0.3232(12) 1.4204(8) 0.1584(7) 0.068(3) Uani 1.00 1 d .
C(35a) C 0.4420(15) 1.4116(9) 0.1526(7) 0.068(3) Uani 1.00 1 d .
C(36a) C 0.5379(12) 1.3246(7) 0.1284(6) 0.057(2) Uani 1.00 1 d .
C(37a) C 0.4940(9) 1.2464(7) 0.1123(5) 0.048(2) Uani 1.00 1 d .
C(38a) C 0.3707(9) 1.2522(6) 0.1164(4) 0.0382(18) Uani 1.00 1 d .
C(39a) C -0.0723(6) 1.1707(5) 0.3744(4) 0.0301(15) Uani 1.00 1 d .
C(40a) C -0.0707(7) 1.2689(5) 0.3493(4) 0.0321(15) Uani 1.00 1 d .
C(41a) C -0.1191(9) 1.3112(9) 0.2889(6) 0.043(2) Uani 1.00 1 d .
C(42a) C -0.1741(7) 1.2625(6) 0.2519(4) 0.0410(18) Uani 1.00 1 d .
C(43a) C -0.1736(7) 1.1617(6) 0.2743(4) 0.0360(16) Uani 1.00 1 d .
C(44a) C -0.2205(9) 1.1043(8) 0.2355(6) 0.054(2) Uani 1.00 1 d .
C(45a) C -0.2220(10) 1.0058(8) 0.2589(6) 0.060(2) Uani 1.00 1 d .
C(46a) C -0.1748(13) 0.9607(10) 0.3219(8) 0.060(2) Uani 1.00 1 d .
C(47a) C -0.1277(8) 1.0140(6) 0.3584(5) 0.045(2) Uani 1.00 1 d .
C(48a) C -0.1267(7) 1.1200(7) 0.3392(5) 0.0282(19) Uani 1.00 1 d .
C(49a) C 0.1478(8) 1.1021(8) 0.0887(6) 0.049(2) Uani 1.00 1 d .
C(50a) C 0.1447(9) 1.0162(7) 0.1350(6) 0.055(2) Uani 1.00 1 d .
C(51a) C 0.0812(10) 0.9500(9) 0.1250(8) 0.068(3) Uani 1.00 1 d .
C(52a) C 0.0173(13) 0.9666(10) 0.0718(9) 0.077(3) Uani 1.00 1 d .
C(53a) C 0.0146(18) 1.0527(15) 0.0289(12) 0.100(6) Uani 1.00 1 d .
C(54a) C 0.0807(16) 1.1249(11) 0.0349(9) 0.082(4) Uani 1.00 1 d .
C(55a) C -0.0102(9) 1.3311(8) 0.3811(6) 0.039(2) Uani 1.00 1 d .
C(56a) C 0.1150(8) 1.3040(7) 0.3759(6) 0.052(2) Uani 1.00 1 d .
C(57a) C 0.1721(10) 1.3650(8) 0.4019(7) 0.065(2) Uani 1.00 1 d .
C(58a) C 0.1006(15) 1.4554(10) 0.4344(9) 0.079(4) Uani 1.00 1 d .
C(59a) C -0.0203(12) 1.4824(8) 0.4394(10) 0.086(4) Uani 1.00 1 d .
C(60a) C -0.0789(10) 1.4219(7) 0.4145(7) 0.059(2) Uani 1.00 1 d .
C(61a) C 0.2620(10) 0.8490(9) 0.2919(7) 0.032(2) Uani 1.00 1 d .
C(62a) C 0.3160(12) 0.7924(9) 0.2299(6) 0.046(2) Uani 1.00 1 d .
C(63a) C 0.2742(12) 0.7094(9) 0.2161(8) 0.060(3) Uani 1.00 1 d .
C(64a) C 0.1613(14) 0.6925(10) 0.2672(8) 0.061(3) Uani 1.00 1 d .
C(65a) C 0.1038(10) 0.7518(8) 0.3287(6) 0.039(2) Uani 1.00 1 d .
C(66a) C 0.1495(12) 0.8240(10) 0.3405(7) 0.041(2) Uani 1.00 1 d .
C(1b) C -0.2001(7) 0.8315(6) 0.6901(4) 0.0336(16) Uani 1.00 1 d .
C(2b) C -0.2493(9) 0.7471(7) 0.8187(6) 0.030(2) Uani 1.00 1 d .
C(3b) C -0.2226(12) 0.6808(9) 0.8798(7) 0.034(2) Uani 1.00 1 d .
C(4b) C -0.1044(12) 0.6116(10) 0.8774(8) 0.033(2) Uani 1.00 1 d .
C(5b) C -0.0863(9) 0.5661(6) 0.9479(5) 0.036(2) Uani 1.00 1 d .
C(6b) C -0.1804(9) 0.5812(7) 1.0179(6) 0.035(2) Uani 1.00 1 d .
C(7b) C -0.1663(11) 0.5291(9) 1.0905(5) 0.050(3) Uani 1.00 1 d .
C(8b) C -0.2552(10) 0.5447(10) 1.1536(6) 0.052(3) Uani 1.00 1 d .
C(9b) C -0.3740(10) 0.6149(8) 1.1542(6) 0.041(2) Uani 1.00 1 d .
C(10b) C -0.3898(9) 0.6569(7) 1.0881(5) 0.035(2) Uani 1.00 1 d .
C(11b) C -0.2961(9) 0.6447(7) 1.0165(5) 0.029(2) Uani 1.00 1 d .
C(12b) C -0.3166(9) 0.6909(7) 0.9485(6) 0.034(2) Uani 1.00 1 d .
C(13b) C -0.1474(8) 0.7815(6) 0.6147(5) 0.0329(17) Uani 1.00 1 d .
C(14b) C 0.0643(10) 0.7054(7) 0.5513(7) 0.021(2) Uani 1.00 1 d .
C(15b) C 0.1823(10) 0.6296(8) 0.5427(7) 0.023(2) Uani 1.00 1 d .
C(16b) C 0.2177(10) 0.5553(7) 0.6018(5) 0.027(2) Uani 1.00 1 d .
C(17b) C 0.3216(8) 0.4809(6) 0.5827(5) 0.0274(18) Uani 1.00 1 d .
C(18b) C 0.3975(9) 0.4765(7) 0.5069(5) 0.032(2) Uani 1.00 1 d .
C(19b) C 0.5102(9) 0.3991(7) 0.4840(6) 0.034(2) Uani 1.00 1 d .
C(20b) C 0.5732(9) 0.3932(8) 0.4136(7) 0.044(2) Uani 1.00 1 d .
C(21b) C 0.5420(8) 0.4621(6) 0.3534(5) 0.037(2) Uani 1.00 1 d .
C(22b) C 0.4411(9) 0.5388(7) 0.3715(6) 0.043(2) Uani 1.00 1 d .
C(23b) C 0.3658(9) 0.5494(7) 0.4485(6) 0.034(2) Uani 1.00 1 d .
C(24b) C 0.2614(9) 0.6235(7) 0.4700(5) 0.027(2) Uani 1.00 1 d .
C(25b) C -0.3348(8) 0.8874(8) 0.7010(6) 0.037(2) Uani 1.00 1 d .
C(26b) C -0.3479(8) 0.9638(7) 0.6344(5) 0.044(2) Uani 1.00 1 d .
C(27b) C -0.2932(11) 0.9126(9) 0.5571(7) 0.051(3) Uani 1.00 1 d .
C(28b) C -0.1604(11) 0.8588(9) 0.5497(6) 0.047(2) Uani 1.00 1 d .
C(29b) C 0.0435(7) 0.5083(6) 0.9484(4) 0.0384(18) Uani 1.00 1 d .
C(30b) C 0.0869(8) 0.4053(7) 0.9259(5) 0.040(2) Uani 1.00 1 d .
C(31b) C 0.2071(11) 0.3579(8) 0.9254(6) 0.047(2) Uani 1.00 1 d .
C(32b) C 0.2882(8) 0.3976(7) 0.9452(5) 0.048(2) Uani 1.00 1 d .
C(33b) C 0.2474(9) 0.5018(8) 0.9700(5) 0.047(2) Uani 1.00 1 d .
C(34b) C 0.3309(11) 0.5467(11) 0.9886(6) 0.057(3) Uani 1.00 1 d .
C(35b) C 0.2889(13) 0.6494(12) 1.0068(7) 0.070(3) Uani 1.00 1 d .
C(36b) C 0.1683(11) 0.7010(9) 1.0031(7) 0.069(3) Uani 1.00 1 d .
C(37b) C 0.0883(8) 0.6570(7) 0.9872(6) 0.051(2) Uani 1.00 1 d .
C(39b) C 0.3491(6) 0.3991(5) 0.6398(4) 0.0279(14) Uani 1.00 1 d .
C(40b) C 0.3992(6) 0.4072(5) 0.6955(4) 0.0300(15) Uani 1.00 1 d .
C(41b) C 0.4330(11) 0.3192(9) 0.7453(7) 0.045(2) Uani 1.00 1 d .
C(42b) C 0.4091(8) 0.2312(6) 0.7385(5) 0.043(2) Uani 1.00 1 d .
C(43b) C 0.3483(7) 0.2209(5) 0.6834(5) 0.0381(18) Uani 1.00 1 d .
C(44b) C 0.3131(8) 0.1328(6) 0.6776(5) 0.046(2) Uani 1.00 1 d .
C(45b) C 0.2469(10) 0.1281(7) 0.6285(6) 0.052(2) Uani 1.00 1 d .
C(46b) C 0.2193(9) 0.2050(7) 0.5777(6) 0.052(2) Uani 1.00 1 d .
C(47b) C 0.2521(8) 0.2956(6) 0.5817(5) 0.045(2) Uani 1.00 1 d .
C(48b) C 0.3187(9) 0.3054(7) 0.6335(5) 0.032(2) Uani 1.00 1 d .
C(49b) C 0.0108(8) 0.3512(7) 0.9026(5) 0.045(2) Uani 1.00 1 d .
C(50b) C 0.0529(10) 0.3085(9) 0.8324(6) 0.064(2) Uani 1.00 1 d .
C(51b) C -0.0097(11) 0.2439(10) 0.8109(8) 0.075(3) Uani 1.00 1 d .
C(52b) C -0.1212(17) 0.2308(12) 0.8590(9) 0.081(4) Uani 1.00 1 d .
C(53b) C -0.1612(11) 0.2661(9) 0.9295(9) 0.075(3) Uani 1.00 1 d .
C(54b) C -0.1009(9) 0.3308(8) 0.9516(6) 0.054(2) Uani 1.00 1 d .
C(55b) C 0.4234(8) 0.5060(6) 0.7137(4) 0.0261(18) Uani 1.00 1 d .
C(56b) C 0.3380(8) 0.5588(6) 0.7705(4) 0.0405(18) Uani 1.00 1 d .
C(57b) C 0.3632(9) 0.6449(6) 0.7901(5) 0.048(2) Uani 1.00 1 d .
C(58b) C 0.4710(11) 0.6719(8) 0.7525(8) 0.057(2) Uani 1.00 1 d .
C(59b) C 0.5550(12) 0.6201(9) 0.6957(7) 0.059(2) Uani 1.00 1 d .
C(60b) C 0.5329(9) 0.5346(7) 0.6714(6) 0.053(2) Uani 1.00 1 d .
C(61b) C 0.0736(11) 0.7619(8) 0.7321(6) 0.033(2) Uani 1.00 1 d .
C(62b) C 0.0238(12) 0.8204(9) 0.7983(8) 0.055(3) Uani 1.00 1 d .
C(63b) C 0.0812(13) 0.8869(8) 0.8122(7) 0.059(3) Uani 1.00 1 d .
C(64b) C 0.1865(16) 0.9046(10) 0.7608(9) 0.073(4) Uani 1.00 1 d .
C(65b) C 0.2392(13) 0.8532(10) 0.6951(7) 0.058(3) Uani 1.00 1 d .
C(66b) C 0.1778(10) 0.7808(8) 0.6826(6) 0.034(2) Uani 1.00 1 d .
C(67a) C 0.4344(11) 1.1559(9) 0.2983(6) 0.066(2) Uani 1.00 1 d .
C(67b) C -0.0544(13) 0.4645(9) 0.6541(8) 0.082(4) Uani 1.00 1 d .
C(68) C -0.2479(7) 1.4703(6) 0.8261(5) 0.046(2) Uani 1.00 1 d .
C(69) C 0.5436(12) 1.1357(7) 0.4685(7) 0.067(2) Uani 1.00 1 d .
C(70) C 0.293(2) -0.065(2) 0.925(2) 0.35(3) Uani 1.00 1 d .
C(38b) C 0.1242(8) 0.5547(7) 0.9681(5) 0.043(2) Uani 1.00 1 d .
H(1a) H 0.5727 0.8879 0.3729 0.040 Uiso 1.00 1 c R
H(2a) H 0.6501 0.8253 0.2110 0.053 Uiso 1.00 1 c R
H(3a) H 0.4356 1.1727 -0.0461 0.058 Uiso 1.00 1 c R
H(4a) H 0.5972 1.1378 -0.1600 0.059 Uiso 1.00 1 c R
H(5a) H 0.7612 1.0055 -0.1663 0.065 Uiso 1.00 1 c R
H(6a) H 0.7836 0.8944 -0.0617 0.059 Uiso 1.00 1 c R
H(7a) H 0.6938 0.8535 0.0778 0.034 Uiso 1.00 1 c R
H(8a) H 0.4211 0.7457 0.3962 0.036 Uiso 1.00 1 c R
H(9a) H 0.2524 0.8827 0.5275 0.050 Uiso 1.00 1 c R
H(10a) H -0.2406 1.2469 0.4943 0.052 Uiso 1.00 1 c R
H(11a) H -0.3485 1.2875 0.6225 0.063 Uiso 1.00 1 c R
H(12a) H -0.2566 1.2088 0.7188 0.069 Uiso 1.00 1 c R
H(13a) H -0.0825 1.0729 0.6944 0.051 Uiso 1.00 1 c R
H(14a) H 0.0961 0.9790 0.6011 0.039 Uiso 1.00 1 c R
H(23a) H 0.0345 1.2925 0.1220 0.059 Uiso 1.00 1 c R
H(24a) H 0.1040 1.4164 0.1552 0.067 Uiso 1.00 1 c R
H(25a) H 0.2659 1.4804 0.1758 0.081 Uiso 1.00 1 c R
H(26a) H 0.4656 1.4668 0.1653 0.082 Uiso 1.00 1 c R
H(27a) H 0.6229 1.3205 0.1238 0.069 Uiso 1.00 1 c R
H(28a) H 0.5522 1.1858 0.0977 0.058 Uiso 1.00 1 c R
H(29a) H -0.1141 1.3778 0.2720 0.051 Uiso 1.00 1 c R
H(30a) H -0.2107 1.2956 0.2129 0.049 Uiso 1.00 1 c R
H(31a) H -0.2511 1.1336 0.1933 0.065 Uiso 1.00 1 c R
H(32a) H -0.2545 0.9682 0.2331 0.072 Uiso 1.00 1 c R
H(33a) H -0.1765 0.8933 0.3380 0.072 Uiso 1.00 1 c R
H(34a) H -0.0935 0.9814 0.3986 0.054 Uiso 1.00 1 c R
H(35a) H 0.1866 1.0029 0.1738 0.066 Uiso 1.00 1 c R
H(36a) H 0.0820 0.8903 0.1564 0.082 Uiso 1.00 1 c R
H(37a) H -0.0245 0.9190 0.0650 0.093 Uiso 1.00 1 c R
H(38a) H -0.0332 1.0662 -0.0069 0.119 Uiso 1.00 1 c R
H(39a) H 0.0786 1.1848 0.0038 0.098 Uiso 1.00 1 c R
H(40a) H 0.1628 1.2430 0.3543 0.062 Uiso 1.00 1 c R
H(41a) H 0.2585 1.3460 0.3978 0.078 Uiso 1.00 1 c R
H(42a) H 0.1388 1.4970 0.4527 0.094 Uiso 1.00 1 c R
H(43a) H -0.0672 1.5441 0.4602 0.103 Uiso 1.00 1 c R
H(44a) H -0.1657 1.4415 0.4200 0.071 Uiso 1.00 1 c R
H(45a) H 0.3860 0.8094 0.1936 0.055 Uiso 1.00 1 c R
H(46a) H 0.3192 0.6677 0.1752 0.072 Uiso 1.00 1 c R
H(47a) H 0.1260 0.6412 0.2592 0.073 Uiso 1.00 1 c R
H(48a) H 0.0294 0.7399 0.3631 0.047 Uiso 1.00 1 c R
H(49a) H 0.1062 0.8622 0.3836 0.049 Uiso 1.00 1 c R
H(50a) H 0.5243 1.1345 0.2776 0.079 Uiso 1.00 1 c R
H(51a) H 0.4150 1.2185 0.3234 0.079 Uiso 1.00 1 c R
H(52a) H 0.3941 1.1659 0.2570 0.079 Uiso 1.00 1 c R
H(1b) H -0.1508 0.8815 0.6894 0.040 Uiso 1.00 1 c R
H(2b) H -0.3286 0.7915 0.8287 0.036 Uiso 1.00 1 c R
H(3b) H -0.0907 0.4829 1.0916 0.060 Uiso 1.00 1 c R
H(4b) H -0.2428 0.5102 1.1996 0.062 Uiso 1.00 1 c R
H(5b) H -0.4371 0.6295 1.2003 0.049 Uiso 1.00 1 c R
H(6b) H -0.4688 0.6982 1.0878 0.041 Uiso 1.00 1 c R
H(7b) H -0.3965 0.7304 0.9485 0.041 Uiso 1.00 1 c R
H(8b) H -0.2001 0.7345 0.6146 0.039 Uiso 1.00 1 c R
H(9b) H 0.0508 0.7459 0.5077 0.026 Uiso 1.00 1 c R
H(10b) H 0.5376 0.3524 0.5213 0.041 Uiso 1.00 1 c R
H(11b) H 0.6444 0.3402 0.4008 0.052 Uiso 1.00 1 c R
H(12b) H 0.5907 0.4542 0.3023 0.044 Uiso 1.00 1 c R
H(13b) H 0.4201 0.5860 0.3327 0.052 Uiso 1.00 1 c R
H(14b) H 0.2421 0.6739 0.4327 0.033 Uiso 1.00 1 c R
H(15a) H 0.6416 0.6902 0.3187 0.051 Uiso 1.00 1 c R
H(16a) H 0.7325 0.7655 0.2997 0.051 Uiso 1.00 1 c R
H(17a) H 0.7263 0.7634 0.4270 0.053 Uiso 1.00 1 c R
H(18a) H 0.7688 0.6515 0.4004 0.053 Uiso 1.00 1 c R
H(19a) H 0.6192 0.6625 0.5199 0.053 Uiso 1.00 1 c R
H(20a) H 0.5703 0.6243 0.4582 0.053 Uiso 1.00 1 c R
H(21a) H 0.4031 0.7456 0.5276 0.038 Uiso 1.00 1 c R
H(22a) H 0.4885 0.8252 0.5118 0.038 Uiso 1.00 1 c R
H(16b) H -0.3641 0.9220 0.7491 0.045 Uiso 1.00 1 c R
H(15b) H -0.3870 0.8395 0.7043 0.045 Uiso 1.00 1 c R
H(18b) H -0.3037 1.0162 0.6348 0.053 Uiso 1.00 1 c R
H(17b) H -0.4365 0.9958 0.6404 0.053 Uiso 1.00 1 c R
H(20b) H -0.3424 0.8647 0.5544 0.062 Uiso 1.00 1 c R
H(19b) H -0.2976 0.9634 0.5146 0.062 Uiso 1.00 1 c R
H(22b) H -0.1108 0.9078 0.5488 0.056 Uiso 1.00 1 c R
H(21b) H -0.1269 0.8255 0.5010 0.056 Uiso 1.00 1 c R
H(23b) H 0.2354 0.2915 0.9096 0.057 Uiso 1.00 1 c R
H(24b) H 0.3696 0.3598 0.9435 0.057 Uiso 1.00 1 c R
H(25b) H 0.4120 0.5103 0.9892 0.069 Uiso 1.00 1 c R
H(26b) H 0.3413 0.6823 1.0210 0.085 Uiso 1.00 1 c R
H(27b) H 0.1429 0.7699 1.0124 0.083 Uiso 1.00 1 c R
H(28b) H 0.0067 0.6942 0.9887 0.061 Uiso 1.00 1 c R
H(29b) H 0.4724 0.3247 0.7829 0.054 Uiso 1.00 1 c R
H(30b) H 0.4329 0.1754 0.7706 0.051 Uiso 1.00 1 c R
H(31b) H 0.3361 0.0754 0.7087 0.055 Uiso 1.00 1 c R
H(32b) H 0.2186 0.0692 0.6294 0.062 Uiso 1.00 1 c R
H(33b) H 0.1793 0.1979 0.5409 0.063 Uiso 1.00 1 c R
H(34b) H 0.2291 0.3511 0.5490 0.054 Uiso 1.00 1 c R
H(35b) H 0.1258 0.3226 0.7974 0.077 Uiso 1.00 1 c R
H(36b) H 0.0249 0.2109 0.7645 0.090 Uiso 1.00 1 c R
H(37b) H -0.1703 0.1969 0.8426 0.097 Uiso 1.00 1 c R
H(38b) H -0.2308 0.2472 0.9650 0.090 Uiso 1.00 1 c R
H(39b) H -0.1357 0.3604 0.9992 0.065 Uiso 1.00 1 c R
H(40b) H 0.2635 0.5384 0.7963 0.049 Uiso 1.00 1 c R
H(41b) H 0.3050 0.6840 0.8293 0.057 Uiso 1.00 1 c R
H(42b) H 0.4875 0.7294 0.7670 0.068 Uiso 1.00 1 c R
H(43b) H 0.6300 0.6407 0.6716 0.071 Uiso 1.00 1 c R
H(44b) H 0.5885 0.4991 0.6293 0.064 Uiso 1.00 1 c R
H(45b) H -0.0519 0.8119 0.8332 0.066 Uiso 1.00 1 c R
H(46b) H 0.0483 0.9215 0.8578 0.071 Uiso 1.00 1 c R
H(47b) H 0.2243 0.9533 0.7705 0.087 Uiso 1.00 1 c R
H(48b) H 0.3129 0.8652 0.6596 0.070 Uiso 1.00 1 c R
H(49b) H 0.2121 0.7449 0.6376 0.041 Uiso 1.00 1 c R
H(50b) H -0.0527 0.4818 0.6006 0.098 Uiso 1.00 1 c R
H(51b) H -0.0981 0.4107 0.6730 0.098 Uiso 1.00 1 c R
H(52b) H 0.0307 0.4426 0.6587 0.098 Uiso 1.00 1 c R
H(53) H -0.1917 1.4290 0.8546 0.056 Uiso 1.00 1 c R
H(54) H -0.2449 1.5402 0.8255 0.056 Uiso 1.00 1 c R
H(55) H -0.2223 1.4491 0.7738 0.056 Uiso 1.00 1 c R
H(56) H 0.6233 1.1068 0.4799 0.080 Uiso 1.00 1 c R
H(57) H 0.4952 1.1874 0.5041 0.080 Uiso 1.00 1 c R
H(58) H 0.5580 1.1651 0.4164 0.080 Uiso 1.00 1 c R
H(59) H 0.2837 -0.0575 0.9795 0.419 Uiso 1.00 1 c R
H(60) H 0.2276 -0.0970 0.9220 0.419 Uiso 1.00 1 c R
O(9) O 0.8981(11) 0.7558(8) 0.1525(8) 0.148(7) Uani 1.00 1 d .

loop_
_atom_site_aniso_label
_atom_site_aniso_U_11
_atom_site_aniso_U_22
_atom_site_aniso_U_33
_atom_site_aniso_U_12
_atom_site_aniso_U_13
_atom_site_aniso_U_23
Ir(1a) 0.03372(19) 0.02485(18) 0.02463(19) -0.00153(15) -0.00801(14) 0.00126(14)
Ir(2b) 0.03121(18) 0.02276(17) 0.02501(19) 0.00017(14) -0.00426(13) 0.00106(14)
Cl(1) 0.354(13) 0.233(9) 0.111(5) -0.157(9) -0.046(6) -0.002(5)
Cl(2) 0.233(12) 0.367(18) 0.267(14) 0.105(12) -0.094(10) -0.040(12)
O(1a) 0.027(2) 0.025(3) 0.024(3) 0.003(2) -0.006(2) -0.007(2)
O(2a) 0.041(4) 0.026(3) 0.029(4) 0.010(3) -0.009(3) -0.009(2)
O(3a) 0.084(6) 0.027(3) 0.031(4) -0.018(3) -0.028(4) 0.001(2)
O(1b) 0.026(3) 0.030(3) 0.025(3) -0.002(2) -0.001(2) 0.009(2)
O(2b) 0.028(3) 0.022(3) 0.023(3) 0.002(2) -0.003(2) -0.001(2)
O(3b) 0.050(4) 0.036(3) 0.044(4) -0.009(3) -0.005(3) -0.004(3)
O(7) 0.089(5) 0.056(4) 0.080(5) -0.021(4) -0.031(4) -0.005(4)
O(8) 0.113(9) 0.163(14) 0.176(15) -0.005(9) -0.016(9) 0.071(12)
O(10) 0.081(5) 0.115(8) 0.073(6) 0.004(5) 0.004(4) 0.001(5)
N(1a) 0.032(4) 0.027(4) 0.030(4) -0.008(3) -0.002(3) -0.004(3)
N(2a) 0.025(3) 0.030(4) 0.020(4) -0.000(3) -0.006(2) 0.005(3)
N(1b) 0.033(4) 0.016(3) 0.040(5) 0.008(3) -0.011(3) 0.002(3)
N(2b) 0.040(5) 0.022(4) 0.051(6) -0.013(3) -0.017(4) 0.014(3)
C(1a) 0.031(3) 0.036(4) 0.035(4) -0.009(3) -0.014(3) 0.005(3)
C(2a) 0.036(5) 0.045(6) 0.053(8) -0.023(5) -0.012(5) 0.023(5)
C(3a) 0.033(5) 0.025(5) 0.034(6) -0.002(4) -0.008(4) 0.006(4)
C(4a) 0.044(6) 0.028(5) 0.025(6) 0.007(5) -0.005(4) -0.003(4)
C(5a) 0.032(3) 0.023(4) 0.034(4) -0.004(3) -0.010(3) 0.005(3)
C(6a) 0.062(5) 0.029(4) 0.013(3) -0.014(4) -0.007(3) 0.002(3)
C(7a) 0.061(6) 0.050(6) 0.035(5) 0.001(4) -0.024(4) -0.008(4)
C(8a) 0.044(5) 0.052(6) 0.035(5) 0.001(4) -0.001(4) 0.004(4)
C(9a) 0.071(7) 0.057(7) 0.035(6) -0.025(6) -0.008(5) -0.002(5)
C(10a) 0.032(5) 0.057(7) 0.053(7) -0.007(5) -0.007(4) 0.003(5)
C(11a) 0.037(5) 0.051(6) 0.035(6) 0.012(4) -0.014(4) -0.004(5)
C(12a) 0.042(5) 0.021(4) 0.021(4) -0.008(3) -0.008(3) 0.000(3)
C(13a) 0.034(3) 0.030(4) 0.027(3) -0.007(3) -0.008(2) 0.002(3)
C(14a) 0.054(7) 0.043(7) 0.024(6) -0.006(6) -0.011(5) 0.005(5)
C(15a) 0.046(6) 0.039(6) 0.028(6) -0.022(5) -0.009(4) -0.001(4)
C(16a) 0.018(3) 0.014(3) 0.033(4) -0.000(2) -0.008(3) -0.011(3)
C(17a) 0.028(3) 0.022(3) 0.025(3) -0.006(3) -0.002(2) -0.004(2)
C(18a) 0.028(3) 0.027(4) 0.029(4) -0.001(3) -0.006(3) -0.003(3)
C(19a) 0.043(5) 0.046(5) 0.032(5) -0.006(4) -0.001(3) 0.001(4)
C(20a) 0.060(6) 0.036(5) 0.050(6) 0.010(4) -0.012(5) -0.010(4)
C(21a) 0.077(7) 0.047(6) 0.034(5) -0.006(5) 0.006(4) -0.013(4)
C(22a) 0.048(5) 0.060(6) 0.016(4) -0.010(4) -0.005(3) -0.003(3)
C(23a) 0.041(4) 0.033(4) 0.017(4) -0.008(3) -0.001(3) -0.004(3)
C(24a) 0.034(4) 0.032(4) 0.038(5) -0.015(3) -0.016(3) 0.008(3)
C(25a) 0.047(5) 0.038(5) 0.041(5) -0.006(4) -0.016(4) 0.007(4)
C(26a) 0.049(4) 0.042(4) 0.038(4) -0.001(4) -0.017(3) 0.004(3)
C(27a) 0.057(6) 0.041(5) 0.027(4) 0.002(4) -0.014(4) 0.005(3)
C(28a) 0.033(4) 0.028(4) 0.036(5) -0.002(3) -0.018(3) 0.002(3)
C(29a) 0.060(5) 0.034(4) 0.021(3) 0.002(4) -0.005(3) -0.001(3)
C(30a) 0.056(5) 0.029(4) 0.021(3) -0.001(4) -0.009(3) 0.005(3)
C(31a) 0.046(5) 0.035(5) 0.047(6) 0.015(4) -0.003(4) 0.000(4)
C(32a) 0.057(5) 0.040(5) 0.057(6) 0.005(4) -0.004(4) -0.009(4)
C(33a) 0.081(6) 0.036(4) 0.031(4) -0.000(4) -0.019(4) -0.002(3)
C(34a) 0.087(8) 0.044(5) 0.067(7) 0.004(5) -0.028(6) -0.000(5)
C(35a) 0.109(11) 0.036(5) 0.055(8) -0.004(6) -0.026(7) -0.002(5)
C(36a) 0.083(7) 0.041(5) 0.052(5) -0.023(5) -0.016(5) -0.002(4)
C(37a) 0.060(5) 0.040(4) 0.044(5) -0.010(4) -0.014(4) 0.001(3)
C(38a) 0.052(5) 0.040(4) 0.023(3) -0.014(4) -0.010(3) 0.005(3)
C(39a) 0.026(3) 0.019(3) 0.037(4) 0.004(2) -0.007(2) 0.000(3)
C(40a) 0.038(3) 0.025(3) 0.028(3) 0.002(3) -0.008(2) -0.002(3)
C(41a) 0.044(5) 0.043(5) 0.025(5) 0.007(4) -0.000(4) -0.002(4)
C(42a) 0.048(4) 0.038(4) 0.029(4) 0.002(3) -0.009(3) 0.000(3)
C(43a) 0.033(3) 0.041(4) 0.033(4) -0.007(3) -0.011(3) -0.002(3)
C(44a) 0.057(5) 0.066(6) 0.049(5) -0.018(5) -0.026(4) -0.004(4)
C(45a) 0.067(6) 0.060(6) 0.069(7) -0.030(5) -0.025(5) -0.009(5)
C(46a) 0.058(6) 0.044(5) 0.076(8) -0.016(5) -0.015(5) 0.002(5)
C(47a) 0.050(4) 0.037(4) 0.051(5) -0.016(4) -0.017(3) 0.009(3)
C(48a) 0.024(3) 0.037(4) 0.022(4) -0.003(3) -0.004(3) -0.012(3)
C(49a) 0.042(4) 0.050(5) 0.051(6) -0.002(4) -0.020(4) 0.013(4)
C(50a) 0.053(5) 0.046(5) 0.070(7) -0.012(4) -0.025(4) 0.009(4)
C(51a) 0.058(6) 0.063(7) 0.085(9) -0.016(5) -0.031(5) 0.021(6)
C(52a) 0.084(8) 0.053(7) 0.105(12) -0.007(6) -0.046(8) -0.007(7)
C(53a) 0.108(13) 0.089(12) 0.127(16) -0.009(10) -0.088(12) 0.012(11)
C(54a) 0.109(11) 0.063(7) 0.096(12) -0.042(8) -0.059(9) 0.036(8)
C(55a) 0.036(4) 0.040(5) 0.044(6) -0.017(4) -0.012(3) 0.004(4)
C(56a) 0.046(4) 0.045(5) 0.068(6) -0.015(4) -0.017(4) -0.002(4)
C(57a) 0.056(5) 0.057(6) 0.091(9) -0.019(5) -0.029(5) -0.002(6)
C(58a) 0.111(11) 0.061(8) 0.090(10) -0.042(8) -0.056(8) 0.018(7)
C(59a) 0.080(8) 0.038(5) 0.162(15) 0.012(5) -0.079(9) -0.026(7)
C(60a) 0.059(5) 0.038(5) 0.083(8) 0.012(4) -0.036(5) -0.021(5)
C(61a) 0.036(4) 0.028(4) 0.029(4) -0.006(4) -0.009(3) 0.007(3)
C(62a) 0.064(6) 0.057(7) 0.024(4) -0.026(5) -0.008(4) -0.016(4)
C(63a) 0.075(7) 0.041(6) 0.053(6) 0.006(5) -0.006(5) -0.024(5)
C(64a) 0.082(8) 0.056(7) 0.055(7) -0.041(6) -0.012(5) -0.003(5)
C(65a) 0.042(4) 0.043(5) 0.042(5) -0.027(4) -0.012(4) 0.002(4)
C(66a) 0.043(5) 0.049(6) 0.025(4) -0.005(4) -0.004(3) -0.004(4)
C(1b) 0.034(3) 0.036(4) 0.026(3) -0.001(3) -0.009(2) 0.006(3)
C(2b) 0.028(4) 0.023(4) 0.029(5) 0.020(3) -0.009(3) -0.013(3)
C(3b) 0.046(6) 0.029(5) 0.019(5) 0.005(4) -0.004(4) -0.008(4)
C(4b) 0.037(5) 0.028(5) 0.027(6) -0.004(4) -0.001(4) 0.006(4)
C(5b) 0.043(4) 0.023(4) 0.033(4) -0.006(3) -0.004(3) 0.007(3)
C(6b) 0.037(4) 0.024(4) 0.037(5) 0.009(3) -0.010(3) -0.006(3)
C(7b) 0.064(6) 0.053(6) 0.018(4) 0.009(5) -0.008(4) 0.001(4)
C(8b) 0.043(5) 0.077(8) 0.030(5) -0.012(5) -0.010(3) 0.014(4)
C(9b) 0.043(5) 0.039(5) 0.025(5) 0.004(4) 0.008(3) -0.008(3)
C(10b) 0.035(4) 0.029(4) 0.026(4) 0.009(3) 0.002(3) -0.010(3)
C(11b) 0.037(4) 0.028(4) 0.017(4) -0.016(4) 0.010(3) -0.005(3)
C(12b) 0.030(4) 0.019(4) 0.051(6) -0.003(3) -0.010(4) -0.007(3)
C(13b) 0.036(4) 0.025(4) 0.033(4) 0.003(3) -0.010(3) -0.005(3)
C(14b) 0.023(4) 0.012(4) 0.032(6) -0.003(3) -0.013(4) 0.002(3)
C(15b) 0.025(4) 0.014(4) 0.029(5) 0.003(3) -0.009(3) -0.002(3)
C(16b) 0.050(5) 0.020(4) 0.012(3) -0.016(3) -0.003(3) -0.005(3)
C(17b) 0.033(3) 0.015(3) 0.034(4) -0.007(3) -0.007(3) -0.003(3)
C(18b) 0.043(5) 0.025(4) 0.024(4) -0.011(3) -0.003(3) -0.001(3)
C(19b) 0.034(4) 0.023(4) 0.032(5) 0.009(3) -0.002(3) -0.003(3)
C(20b) 0.030(4) 0.028(4) 0.052(6) 0.012(3) 0.004(4) -0.002(4)
C(21b) 0.038(4) 0.036(4) 0.028(4) -0.005(3) -0.001(3) 0.002(3)
C(22b) 0.038(4) 0.044(5) 0.036(5) -0.004(4) -0.001(3) 0.010(4)
C(23b) 0.030(4) 0.033(4) 0.042(5) -0.011(3) -0.013(3) 0.005(3)
C(24b) 0.041(4) 0.026(4) 0.013(3) -0.012(3) 0.001(3) -0.002(2)
C(25b) 0.029(4) 0.037(4) 0.036(5) 0.009(3) -0.007(3) -0.003(3)
C(26b) 0.040(4) 0.040(4) 0.042(5) 0.010(3) -0.011(3) 0.003(3)
C(27b) 0.045(5) 0.050(6) 0.055(6) 0.005(4) -0.026(4) 0.007(5)
C(28b) 0.057(6) 0.055(6) 0.022(5) -0.008(5) -0.010(4) 0.006(4)
C(29b) 0.043(4) 0.035(4) 0.023(3) 0.007(3) -0.003(2) 0.005(3)
C(30b) 0.036(4) 0.037(5) 0.037(5) 0.001(4) 0.000(3) -0.005(3)
C(31b) 0.056(6) 0.031(4) 0.037(5) 0.004(4) 0.004(4) -0.002(4)
C(32b) 0.037(4) 0.057(5) 0.035(4) 0.006(4) -0.006(3) 0.006(4)
C(33b) 0.046(5) 0.053(6) 0.031(5) -0.007(4) -0.003(3) 0.014(4)
C(34b) 0.046(5) 0.078(8) 0.039(5) -0.003(5) -0.011(4) 0.006(5)
C(35b) 0.070(7) 0.085(9) 0.059(8) -0.023(7) -0.013(6) -0.013(7)
C(36b) 0.076(7) 0.058(6) 0.064(7) -0.014(6) -0.001(5) -0.012(5)
C(37b) 0.038(4) 0.046(5) 0.066(6) -0.012(4) -0.009(4) -0.003(4)
C(39b) 0.025(3) 0.026(3) 0.032(3) -0.006(2) -0.006(2) -0.002(2)
C(40b) 0.031(3) 0.018(3) 0.039(4) 0.002(2) -0.013(3) -0.002(3)
C(41b) 0.058(7) 0.049(6) 0.038(6) -0.024(5) -0.024(5) 0.013(4)
C(42b) 0.047(4) 0.028(4) 0.043(4) 0.002(3) -0.010(3) 0.009(3)
C(43b) 0.034(3) 0.019(3) 0.056(5) 0.001(3) -0.013(3) 0.004(3)
C(44b) 0.055(5) 0.025(3) 0.056(5) -0.009(3) -0.013(4) 0.003(3)
C(45b) 0.057(5) 0.033(4) 0.074(7) -0.022(4) -0.023(5) -0.001(4)
C(46b) 0.059(5) 0.038(5) 0.070(7) -0.003(4) -0.040(5) -0.004(4)
C(47b) 0.053(5) 0.024(3) 0.055(5) -0.005(3) -0.013(4) 0.001(3)
C(48b) 0.035(4) 0.024(4) 0.031(4) -0.002(3) -0.004(3) -0.004(3)
C(49b) 0.037(4) 0.042(5) 0.048(5) 0.001(4) -0.012(3) 0.009(4)
C(50b) 0.054(5) 0.071(7) 0.056(6) 0.012(5) -0.017(4) -0.010(5)
C(51b) 0.062(6) 0.070(7) 0.086(9) -0.000(6) -0.012(6) -0.031(6)
C(52b) 0.129(13) 0.078(10) 0.062(9) -0.039(9) -0.067(9) 0.022(7)
C(53b) 0.059(6) 0.060(7) 0.103(11) -0.019(6) -0.028(6) 0.030(7)
C(54b) 0.048(5) 0.058(6) 0.053(6) -0.008(5) -0.018(4) 0.011(5)
C(55b) 0.029(3) 0.024(3) 0.015(3) 0.006(3) 0.001(2) -0.006(2)
C(56b) 0.044(4) 0.045(4) 0.033(4) -0.011(3) -0.010(3) -0.005(3)
C(57b) 0.064(5) 0.033(4) 0.046(5) -0.010(4) -0.013(4) -0.007(3)
C(58b) 0.064(6) 0.042(5) 0.070(7) -0.018(5) -0.024(6) 0.006(5)
C(59b) 0.060(6) 0.057(6) 0.072(7) -0.036(5) -0.017(5) 0.003(5)
C(60b) 0.051(5) 0.054(5) 0.064(6) -0.035(5) -0.015(4) 0.009(4)
C(61b) 0.044(5) 0.027(5) 0.025(4) -0.000(4) -0.013(3) -0.002(3)
C(62b) 0.059(6) 0.035(5) 0.056(7) -0.006(5) 0.003(5) -0.003(5)
C(63b) 0.094(9) 0.036(5) 0.048(6) -0.014(6) -0.015(6) -0.017(4)
C(64b) 0.116(12) 0.052(7) 0.071(9) -0.049(8) -0.040(8) 0.018(6)
C(65b) 0.065(7) 0.053(6) 0.050(6) -0.018(5) -0.010(5) 0.021(5)
C(66b) 0.041(5) 0.027(4) 0.036(5) -0.005(4) -0.016(4) 0.005(3)
C(67a) 0.081(7) 0.066(7) 0.050(6) -0.023(6) -0.016(5) 0.009(5)
C(67b) 0.081(8) 0.058(7) 0.095(10) -0.036(6) 0.019(7) -0.021(6)
C(68) 0.034(3) 0.042(4) 0.055(5) -0.017(3) -0.003(3) 0.024(4)
C(69) 0.085(7) 0.038(5) 0.076(8) -0.002(5) -0.031(6) -0.001(5)
C(70) 0.15(2) 0.32(5) 0.35(5) 0.08(2) 0.07(2) 0.23(4)
C(38b) 0.034(4) 0.048(5) 0.041(5) -0.010(4) -0.004(3) 0.004(4)
O(9) 0.103(8) 0.067(6) 0.156(11) 0.038(5) 0.083(8) 0.036(6)

loop_
_atom_type_symbol
_atom_type_description
_atom_type_scat_dispersion_real
_atom_type_scat_dispersion_imag
_atom_type_scat_source
Ir Ir -1.444 7.990
;
International Tables for Crystallography
(1992, Vol. C, Tables 4.2.6.8 and 6.1.1.4)
;
O O 0.011 0.006
;
International Tables for Crystallography
(1992, Vol. C, Tables 4.2.6.8 and 6.1.1.4)
;
N N 0.006 0.003
;
International Tables for Crystallography
(1992, Vol. C, Tables 4.2.6.8 and 6.1.1.4)
;
C C 0.003 0.002
;
International Tables for Crystallography
(1992, Vol. C, Tables 4.2.6.8 and 6.1.1.4)
;
Cl Cl 0.148 0.159
;
International Tables for Crystallography
(1992, Vol. C, Tables 4.2.6.8 and 6.1.1.4)
;
H H 0.000 0.000
;
International Tables for Crystallography
(1992, Vol. C, Table 6.1.1.4)
;

loop_
_geom_angle_atom_site_label_1
_geom_angle_atom_site_label_2
_geom_angle_atom_site_label_3
_geom_angle
_geom_angle_publ_flag
O(1a) Ir(1a) O(2a) 86.4(3) yes
O(1a) Ir(1a) O(3a) 86.1(3) yes
O(1a) Ir(1a) N(1a) 177.8(4) yes
O(1a) Ir(1a) N(2a) 94.9(3) yes
O(1a) Ir(1a) C(61a) 90.4(4) yes
O(2a) Ir(1a) O(3a) 85.1(3) yes
O(2a) Ir(1a) N(1a) 93.1(3) yes
O(2a) Ir(1a) N(2a) 174.3(4) yes
O(2a) Ir(1a) C(61a) 96.0(4) yes
O(3a) Ir(1a) N(1a) 91.8(4) yes
O(3a) Ir(1a) N(2a) 89.4(4) yes
O(3a) Ir(1a) C(61a) 176.3(3) yes
N(1a) Ir(1a) N(2a) 85.3(4) yes
N(1a) Ir(1a) C(61a) 91.7(4) yes
N(2a) Ir(1a) C(61a) 89.6(5) yes
O(1b) Ir(2b) O(2b) 87.5(2) yes
O(1b) Ir(2b) O(3b) 89.0(3) yes
O(1b) Ir(2b) N(1b) 94.4(3) yes
O(1b) Ir(2b) N(2b) 176.4(4) yes
O(1b) Ir(2b) C(61b) 90.7(4) yes
O(2b) Ir(2b) O(3b) 88.2(3) yes
O(2b) Ir(2b) N(1b) 175.1(4) yes
O(2b) Ir(2b) N(2b) 94.1(3) yes
O(2b) Ir(2b) C(61b) 94.5(3) yes
O(3b) Ir(2b) N(1b) 87.3(4) yes
O(3b) Ir(2b) N(2b) 87.9(4) yes
O(3b) Ir(2b) C(61b) 177.3(3) yes
N(1b) Ir(2b) N(2b) 83.7(4) yes
N(1b) Ir(2b) C(61b) 90.0(4) yes
N(2b) Ir(2b) C(61b) 92.3(5) yes
Ir(1a) O(1a) C(16a) 121.4(6) yes
Ir(1a) O(2a) C(4a) 124.8(7) yes
Ir(1a) O(3a) C(67a) 122.3(8) yes
Ir(2b) O(1b) C(4b) 123.9(8) yes
Ir(2b) O(2b) C(16b) 126.4(6) yes
Ir(2b) O(3b) C(67b) 120.8(8) yes
Ir(1a) N(1a) C(1a) 111.7(6) yes
Ir(1a) N(1a) C(2a) 129.7(9) yes
C(1a) N(1a) C(2a) 118.4(9) yes
Ir(1a) N(2a) C(13a) 111.4(5) yes
Ir(1a) N(2a) C(14a) 122.2(8) yes
C(13a) N(2a) C(14a) 126.4(10) yes
Ir(2b) N(1b) C(1b) 111.5(6) yes
Ir(2b) N(1b) C(2b) 122.5(8) yes
C(1b) N(1b) C(2b) 125.9(8) yes
Ir(2b) N(2b) C(13b) 112.7(7) yes
Ir(2b) N(2b) C(14b) 127.2(9) yes
C(13b) N(2b) C(14b) 119.9(11) yes
N(1a) C(1a) C(13a) 106.5(7) yes
N(1a) C(1a) C(25a) 117.7(7) yes
C(13a) C(1a) C(25a) 109.8(7) yes
N(1a) C(2a) C(3a) 122.4(10) yes
C(2a) C(3a) C(4a) 123.9(10) yes
C(2a) C(3a) C(12a) 115.4(10) yes
C(4a) C(3a) C(12a) 120.3(11) yes
O(2a) C(4a) C(3a) 123.6(11) yes
O(2a) C(4a) C(5a) 116.3(9) yes
C(3a) C(4a) C(5a) 118.8(10) yes
C(4a) C(5a) C(6a) 119.3(8) yes
C(4a) C(5a) C(29a) 116.9(8) yes
C(6a) C(5a) C(29a) 123.3(8) yes
C(5a) C(6a) C(7a) 120.6(9) yes
C(5a) C(6a) C(11a) 123.5(9) yes
C(7a) C(6a) C(11a) 115.8(8) yes
C(6a) C(7a) C(8a) 118.7(10) yes
C(7a) C(8a) C(9a) 122.1(11) yes
C(8a) C(9a) C(10a) 123.8(11) yes
C(9a) C(10a) C(11a) 114.0(10) yes
C(6a) C(11a) C(10a) 125.4(10) yes
C(6a) C(11a) C(12a) 115.7(8) yes
C(10a) C(11a) C(12a) 118.9(9) yes
C(3a) C(12a) C(11a) 121.5(9) yes
N(2a) C(13a) C(1a) 107.3(6) yes
N(2a) C(13a) C(28a) 114.7(7) yes
C(1a) C(13a) C(28a) 112.2(7) yes
N(2a) C(14a) C(15a) 126.8(13) yes
C(14a) C(15a) C(16a) 125.3(11) yes
C(14a) C(15a) C(24a) 113.5(12) yes
C(16a) C(15a) C(24a) 121.1(10) yes
O(1a) C(16a) C(15a) 127.9(8) yes
O(1a) C(16a) C(17a) 116.2(9) yes
C(15a) C(16a) C(17a) 115.8(9) yes
C(16a) C(17a) C(18a) 123.5(8) yes
C(16a) C(17a) C(39a) 117.0(7) yes
C(18a) C(17a) C(39a) 119.5(7) yes
C(17a) C(18a) C(19a) 124.2(9) yes
C(17a) C(18a) C(23a) 118.0(7) yes
C(19a) C(18a) C(23a) 117.8(8) yes
C(18a) C(19a) C(20a) 123.0(11) yes
C(19a) C(20a) C(21a) 116.7(10) yes
C(20a) C(21a) C(22a) 122.9(10) yes
C(21a) C(22a) C(23a) 119.2(9) yes
C(18a) C(23a) C(22a) 120.0(8) yes
C(18a) C(23a) C(24a) 118.9(8) yes
C(22a) C(23a) C(24a) 121.1(9) yes
C(15a) C(24a) C(23a) 122.5(11) yes
C(1a) C(25a) C(26a) 110.3(8) yes
C(25a) C(26a) C(27a) 111.9(9) yes
C(26a) C(27a) C(28a) 113.5(8) yes
C(13a) C(28a) C(27a) 106.8(7) yes
C(5a) C(29a) C(30a) 124.0(9) yes
C(5a) C(29a) C(38a) 116.0(9) yes
C(30a) C(29a) C(38a) 120.0(7) yes
C(29a) C(30a) C(31a) 118.5(10) yes
C(29a) C(30a) C(49a) 124.9(7) yes
C(31a) C(30a) C(49a) 116.4(9) yes
C(30a) C(31a) C(32a) 119.8(10) yes
C(31a) C(32a) C(33a) 123.1(9) yes
C(32a) C(33a) C(34a) 123.0(9) yes
C(32a) C(33a) C(38a) 119.2(10) yes
C(34a) C(33a) C(38a) 117.7(10) yes
C(33a) C(34a) C(35a) 121.9(10) yes
C(34a) C(35a) C(36a) 124.8(14) yes
C(35a) C(36a) C(37a) 113.6(12) yes
C(36a) C(37a) C(38a) 124.0(9) yes
C(29a) C(38a) C(33a) 119.2(9) yes
C(29a) C(38a) C(37a) 122.9(8) yes
C(33a) C(38a) C(37a) 117.9(10) yes
C(17a) C(39a) C(40a) 123.1(8) yes
C(17a) C(39a) C(48a) 119.3(7) yes
C(40a) C(39a) C(48a) 117.5(8) yes
C(39a) C(40a) C(41a) 120.0(9) yes
C(39a) C(40a) C(55a) 122.7(8) yes
C(41a) C(40a) C(55a) 117.1(8) yes
C(40a) C(41a) C(42a) 124.1(10) yes
C(41a) C(42a) C(43a) 117.3(8) yes
C(42a) C(43a) C(44a) 120.8(8) yes
C(42a) C(43a) C(48a) 117.6(9) yes
C(44a) C(43a) C(48a) 121.6(8) yes
C(43a) C(44a) C(45a) 120.3(10) yes
C(44a) C(45a) C(46a) 120.2(13) yes
C(45a) C(46a) C(47a) 120.0(12) yes
C(46a) C(47a) C(48a) 123.4(10) yes
C(39a) C(48a) C(43a) 123.1(8) yes
C(39a) C(48a) C(47a) 122.1(8) yes
C(43a) C(48a) C(47a) 114.4(9) yes
C(30a) C(49a) C(50a) 123.2(10) yes
C(30a) C(49a) C(54a) 115.8(10) yes
C(50a) C(49a) C(54a) 120.3(12) yes
C(49a) C(50a) C(51a) 120.1(12) yes
C(50a) C(51a) C(52a) 122.2(12) yes
C(51a) C(52a) C(53a) 118.1(18) yes
C(52a) C(53a) C(54a) 123(2) yes
C(49a) C(54a) C(53a) 116.2(14) yes
C(40a) C(55a) C(56a) 121.1(9) yes
C(40a) C(55a) C(60a) 120.9(9) yes
C(56a) C(55a) C(60a) 118.0(12) yes
C(55a) C(56a) C(57a) 120.8(9) yes
C(56a) C(57a) C(58a) 119.5(12) yes
C(57a) C(58a) C(59a) 120.1(16) yes
C(58a) C(59a) C(60a) 121.1(12) yes
C(55a) C(60a) C(59a) 120.5(10) yes
Ir(1a) C(61a) C(62a) 124.9(9) yes
Ir(1a) C(61a) C(66a) 121.0(9) yes
C(62a) C(61a) C(66a) 114.0(13) yes
C(61a) C(62a) C(63a) 124.4(11) yes
C(62a) C(63a) C(64a) 116.3(11) yes
C(63a) C(64a) C(65a) 119.2(14) yes
C(64a) C(65a) C(66a) 121.7(11) yes
C(61a) C(66a) C(65a) 124.0(11) yes
N(1b) C(1b) C(13b) 106.7(7) yes
N(1b) C(1b) C(25b) 115.6(7) yes
C(13b) C(1b) C(25b) 112.0(8) yes
N(1b) C(2b) C(3b) 127.2(9) yes
C(2b) C(3b) C(4b) 124.9(10) yes
C(2b) C(3b) C(12b) 115.5(10) yes
C(4b) C(3b) C(12b) 119.4(11) yes
O(1b) C(4b) C(3b) 126.2(12) yes
O(1b) C(4b) C(5b) 116.9(11) yes
C(3b) C(4b) C(5b) 116.7(10) yes
C(4b) C(5b) C(6b) 122.9(9) yes
C(4b) C(5b) C(29b) 117.3(8) yes
C(6b) C(5b) C(29b) 119.5(8) yes
C(5b) C(6b) C(7b) 123.5(8) yes
C(5b) C(6b) C(11b) 118.1(9) yes
C(7b) C(6b) C(11b) 118.2(8) yes
C(6b) C(7b) C(8b) 121.7(10) yes
C(7b) C(8b) C(9b) 120.9(10) yes
C(8b) C(9b) C(10b) 117.4(8) yes
C(9b) C(10b) C(11b) 124.9(9) yes
C(6b) C(11b) C(10b) 116.7(9) yes
C(6b) C(11b) C(12b) 120.4(8) yes
C(10b) C(11b) C(12b) 122.9(8) yes
C(3b) C(12b) C(11b) 122.0(10) yes
N(2b) C(13b) C(1b) 106.9(8) yes
N(2b) C(13b) C(28b) 118.8(8) yes
C(1b) C(13b) C(28b) 109.7(7) yes
N(2b) C(14b) C(15b) 124.0(11) yes
C(14b) C(15b) C(16b) 126.5(9) yes
C(14b) C(15b) C(24b) 115.6(10) yes
C(16b) C(15b) C(24b) 117.7(8) yes
O(2b) C(16b) C(15b) 120.6(8) yes
O(2b) C(16b) C(17b) 119.6(8) yes
C(15b) C(16b) C(17b) 119.8(8) yes
C(16b) C(17b) C(18b) 120.1(8) yes
C(16b) C(17b) C(39b) 119.9(7) yes
C(18b) C(17b) C(39b) 119.7(6) yes
C(17b) C(18b) C(19b) 122.1(8) yes
C(17b) C(18b) C(23b) 121.0(8) yes
C(19b) C(18b) C(23b) 116.9(8) yes
C(18b) C(19b) C(20b) 120.6(9) yes
C(19b) C(20b) C(21b) 123.9(8) yes
C(20b) C(21b) C(22b) 118.4(8) yes
C(21b) C(22b) C(23b) 120.7(9) yes
C(18b) C(23b) C(22b) 119.2(8) yes
C(18b) C(23b) C(24b) 117.2(9) yes
C(22b) C(23b) C(24b) 123.5(9) yes
C(15b) C(24b) C(23b) 124.0(9) yes
C(1b) C(25b) C(26b) 110.6(7) yes
C(25b) C(26b) C(27b) 110.7(8) yes
C(26b) C(27b) C(28b) 109.7(11) yes
C(13b) C(28b) C(27b) 112.2(9) yes
C(5b) C(29b) C(30b) 120.3(9) yes
C(5b) C(29b) C(38b) 120.0(7) yes
C(30b) C(29b) C(38b) 119.6(7) yes
C(29b) C(30b) C(31b) 117.5(10) yes
C(29b) C(30b) C(49b) 123.7(8) yes
C(31b) C(30b) C(49b) 118.8(9) yes
C(30b) C(31b) C(32b) 125.8(10) yes
C(31b) C(32b) C(33b) 118.7(8) yes
C(32b) C(33b) C(34b) 120.2(9) yes
C(32b) C(33b) C(38b) 116.8(10) yes
C(34b) C(33b) C(38b) 122.8(11) yes
C(33b) C(34b) C(35b) 117.6(11) yes
C(34b) C(35b) C(36b) 119.0(15) yes
C(35b) C(36b) C(37b) 123.0(12) yes
C(36b) C(37b) C(38b) 120.9(9) yes
C(17b) C(39b) C(40b) 124.0(8) yes
C(17b) C(39b) C(48b) 116.7(8) yes
C(40b) C(39b) C(48b) 119.3(7) yes
C(39b) C(40b) C(41b) 120.0(9) yes
C(39b) C(40b) C(55b) 124.3(7) yes
C(41b) C(40b) C(55b) 115.6(9) yes
C(40b) C(41b) C(42b) 121.1(12) yes
C(41b) C(42b) C(43b) 120.8(9) yes
C(42b) C(43b) C(44b) 123.0(8) yes
C(42b) C(43b) C(48b) 118.1(8) yes
C(44b) C(43b) C(48b) 118.9(10) yes
C(43b) C(44b) C(45b) 121.3(8) yes
C(44b) C(45b) C(46b) 122.4(11) yes
C(45b) C(46b) C(47b) 118.1(12) yes
C(46b) C(47b) C(48b) 121.6(9) yes
C(39b) C(48b) C(43b) 120.5(10) yes
C(39b) C(48b) C(47b) 122.0(8) yes
C(43b) C(48b) C(47b) 117.4(9) yes
C(30b) C(49b) C(50b) 120.2(9) yes
C(30b) C(49b) C(54b) 123.1(9) yes
C(50b) C(49b) C(54b) 116.5(11) yes
C(49b) C(50b) C(51b) 122.5(10) yes
C(50b) C(51b) C(52b) 118.4(13) yes
C(51b) C(52b) C(53b) 120.4(18) yes
C(52b) C(53b) C(54b) 121.2(13) yes
C(49b) C(54b) C(53b) 120.3(10) yes
C(40b) C(55b) C(56b) 117.8(7) yes
C(40b) C(55b) C(60b) 118.5(7) yes
C(56b) C(55b) C(60b) 123.7(9) yes
C(55b) C(56b) C(57b) 117.9(8) yes
C(56b) C(57b) C(58b) 119.8(8) yes
C(57b) C(58b) C(59b) 122.2(13) yes
C(58b) C(59b) C(60b) 120.7(12) yes
C(55b) C(60b) C(59b) 115.5(9) yes
Ir(2b) C(61b) C(62b) 121.0(9) yes
Ir(2b) C(61b) C(66b) 122.7(9) yes
C(62b) C(61b) C(66b) 116.3(13) yes
C(61b) C(62b) C(63b) 122.1(12) yes
C(62b) C(63b) C(64b) 120.2(13) yes
C(63b) C(64b) C(65b) 121.5(16) yes
C(64b) C(65b) C(66b) 117.2(12) yes
C(61b) C(66b) C(65b) 122.7(11) yes
Cl(1) C(70) Cl(2) 114(2) yes
C(29b) C(38b) C(33b) 121.5(9) yes
C(29b) C(38b) C(37b) 121.9(8) yes
C(33b) C(38b) C(37b) 116.6(10) yes
N(1a) C(1a) H(1a) 107.4 no
C(13a) C(1a) H(1a) 107.5 no
C(25a) C(1a) H(1a) 107.5 no
N(1a) C(2a) H(2a) 118.8 no
C(3a) C(2a) H(2a) 118.8 no
C(6a) C(7a) H(3a) 120.6 no
C(8a) C(7a) H(3a) 120.6 no
C(7a) C(8a) H(4a) 118.9 no
C(9a) C(8a) H(4a) 118.9 no
C(8a) C(9a) H(5a) 118.1 no
C(10a) C(9a) H(5a) 118.1 no
C(9a) C(10a) H(6a) 123.0 no
C(11a) C(10a) H(6a) 123.0 no
C(3a) C(12a) H(7a) 119.3 no
C(11a) C(12a) H(7a) 119.3 no
N(2a) C(13a) H(8a) 107.4 no
C(1a) C(13a) H(8a) 107.4 no
C(28a) C(13a) H(8a) 107.4 no
N(2a) C(14a) H(9a) 116.6 no
C(15a) C(14a) H(9a) 116.6 no
C(18a) C(19a) H(10a) 118.5 no
C(20a) C(19a) H(10a) 118.5 no
C(19a) C(20a) H(11a) 121.6 no
C(21a) C(20a) H(11a) 121.6 no
C(20a) C(21a) H(12a) 118.5 no
C(22a) C(21a) H(12a) 118.5 no
C(21a) C(22a) H(13a) 120.4 no
C(23a) C(22a) H(13a) 120.4 no
C(15a) C(24a) H(14a) 118.8 no
C(23a) C(24a) H(14a) 118.8 no
C(1a) C(25a) H(15a) 109.6 no
C(1a) C(25a) H(16a) 109.6 no
C(26a) C(25a) H(15a) 109.6 no
C(26a) C(25a) H(16a) 109.6 no
H(15a) C(25a) H(16a) 108.1 no
C(25a) C(26a) H(17a) 109.2 no
C(25a) C(26a) H(18a) 109.2 no
C(27a) C(26a) H(17a) 109.2 no
C(27a) C(26a) H(18a) 109.2 no
H(17a) C(26a) H(18a) 107.9 no
C(26a) C(27a) H(19a) 108.9 no
C(26a) C(27a) H(20a) 108.9 no
C(28a) C(27a) H(19a) 108.9 no
C(28a) C(27a) H(20a) 108.9 no
H(19a) C(27a) H(20a) 107.7 no
C(13a) C(28a) H(21a) 110.4 no
C(13a) C(28a) H(22a) 110.4 no
C(27a) C(28a) H(21a) 110.4 no
C(27a) C(28a) H(22a) 110.4 no
H(21a) C(28a) H(22a) 108.6 no
C(30a) C(31a) H(23a) 120.1 no
C(32a) C(31a) H(23a) 120.1 no
C(31a) C(32a) H(24a) 118.5 no
C(33a) C(32a) H(24a) 118.5 no
C(33a) C(34a) H(25a) 119.0 no
C(35a) C(34a) H(25a) 119.0 no
C(34a) C(35a) H(26a) 117.6 no
C(36a) C(35a) H(26a) 117.6 no
C(35a) C(36a) H(27a) 123.2 no
C(37a) C(36a) H(27a) 123.2 no
C(36a) C(37a) H(28a) 118.0 no
C(38a) C(37a) H(28a) 118.0 no
C(40a) C(41a) H(29a) 117.9 no
C(42a) C(41a) H(29a) 118.0 no
C(41a) C(42a) H(30a) 121.4 no
C(43a) C(42a) H(30a) 121.4 no
C(43a) C(44a) H(31a) 119.8 no
C(45a) C(44a) H(31a) 119.8 no
C(44a) C(45a) H(32a) 119.9 no
C(46a) C(45a) H(32a) 119.9 no
C(45a) C(46a) H(33a) 120.0 no
C(47a) C(46a) H(33a) 120.0 no
C(46a) C(47a) H(34a) 118.3 no
C(48a) C(47a) H(34a) 118.3 no
C(49a) C(50a) H(35a) 120.0 no
C(51a) C(50a) H(35a) 120.0 no
C(50a) C(51a) H(36a) 118.9 no
C(52a) C(51a) H(36a) 118.9 no
C(51a) C(52a) H(37a) 120.9 no
C(53a) C(52a) H(37a) 121.0 no
C(52a) C(53a) H(38a) 118.5 no
C(54a) C(53a) H(38a) 118.5 no
C(49a) C(54a) H(39a) 121.9 no
C(53a) C(54a) H(39a) 121.9 no
C(55a) C(56a) H(40a) 119.6 no
C(57a) C(56a) H(40a) 119.6 no
C(56a) C(57a) H(41a) 120.2 no
C(58a) C(57a) H(41a) 120.3 no
C(57a) C(58a) H(42a) 120.0 no
C(59a) C(58a) H(42a) 119.9 no
C(58a) C(59a) H(43a) 119.5 no
C(60a) C(59a) H(43a) 119.5 no
C(55a) C(60a) H(44a) 119.8 no
C(59a) C(60a) H(44a) 119.8 no
C(61a) C(62a) H(45a) 117.8 no
C(63a) C(62a) H(45a) 117.8 no
C(62a) C(63a) H(46a) 121.8 no
C(64a) C(63a) H(46a) 121.8 no
C(63a) C(64a) H(47a) 120.4 no
C(65a) C(64a) H(47a) 120.4 no
C(64a) C(65a) H(48a) 119.1 no
C(66a) C(65a) H(48a) 119.2 no
C(61a) C(66a) H(49a) 118.0 no
C(65a) C(66a) H(49a) 118.0 no
N(1b) C(1b) H(1b) 107.4 no
C(13b) C(1b) H(1b) 107.4 no
C(25b) C(1b) H(1b) 107.4 no
N(1b) C(2b) H(2b) 116.4 no
C(3b) C(2b) H(2b) 116.4 no
C(6b) C(7b) H(3b) 119.2 no
C(8b) C(7b) H(3b) 119.2 no
C(7b) C(8b) H(4b) 119.5 no
C(9b) C(8b) H(4b) 119.5 no
C(8b) C(9b) H(5b) 121.3 no
C(10b) C(9b) H(5b) 121.3 no
C(9b) C(10b) H(6b) 117.6 no
C(11b) C(10b) H(6b) 117.6 no
C(3b) C(12b) H(7b) 119.0 no
C(11b) C(12b) H(7b) 119.0 no
N(2b) C(13b) H(8b) 106.9 no
C(1b) C(13b) H(8b) 106.9 no
C(28b) C(13b) H(8b) 106.9 no
N(2b) C(14b) H(9b) 118.0 no
C(15b) C(14b) H(9b) 118.0 no
C(18b) C(19b) H(10b) 119.7 no
C(20b) C(19b) H(10b) 119.7 no
C(19b) C(20b) H(11b) 118.0 no
C(21b) C(20b) H(11b) 118.0 no
C(20b) C(21b) H(12b) 120.8 no
C(22b) C(21b) H(12b) 120.8 no
C(21b) C(22b) H(13b) 119.6 no
C(23b) C(22b) H(13b) 119.6 no
C(15b) C(24b) H(14b) 118.0 no
C(23b) C(24b) H(14b) 118.0 no
C(1b) C(25b) H(16b) 109.5 no
C(1b) C(25b) H(15b) 109.5 no
C(26b) C(25b) H(16b) 109.5 no
C(26b) C(25b) H(15b) 109.5 no
H(16b) C(25b) H(15b) 108.1 no
C(25b) C(26b) H(18b) 109.5 no
C(25b) C(26b) H(17b) 109.5 no
C(27b) C(26b) H(18b) 109.5 no
C(27b) C(26b) H(17b) 109.5 no
H(18b) C(26b) H(17b) 108.1 no
C(26b) C(27b) H(20b) 109.7 no
C(26b) C(27b) H(19b) 109.7 no
C(28b) C(27b) H(20b) 109.7 no
C(28b) C(27b) H(19b) 109.7 no
H(20b) C(27b) H(19b) 108.2 no
C(13b) C(28b) H(22b) 109.2 no
C(13b) C(28b) H(21b) 109.2 no
C(27b) C(28b) H(22b) 109.2 no
C(27b) C(28b) H(21b) 109.2 no
H(22b) C(28b) H(21b) 107.9 no
C(30b) C(31b) H(23b) 117.1 no
C(32b) C(31b) H(23b) 117.1 no
C(31b) C(32b) H(24b) 120.7 no
C(33b) C(32b) H(24b) 120.6 no
C(33b) C(34b) H(25b) 121.2 no
C(35b) C(34b) H(25b) 121.2 no
C(34b) C(35b) H(26b) 120.5 no
C(36b) C(35b) H(26b) 120.5 no
C(35b) C(36b) H(27b) 118.5 no
C(37b) C(36b) H(27b) 118.5 no
C(36b) C(37b) H(28b) 119.5 no
C(38b) C(37b) H(28b) 119.5 no
C(40b) C(41b) H(29b) 119.4 no
C(42b) C(41b) H(29b) 119.4 no
C(41b) C(42b) H(30b) 119.6 no
C(43b) C(42b) H(30b) 119.6 no
C(43b) C(44b) H(31b) 119.3 no
C(45b) C(44b) H(31b) 119.3 no
C(44b) C(45b) H(32b) 118.8 no
C(46b) C(45b) H(32b) 118.8 no
C(45b) C(46b) H(33b) 121.0 no
C(47b) C(46b) H(33b) 120.9 no
C(46b) C(47b) H(34b) 119.2 no
C(48b) C(47b) H(34b) 119.2 no
C(49b) C(50b) H(35b) 118.8 no
C(51b) C(50b) H(35b) 118.8 no
C(50b) C(51b) H(36b) 120.8 no
C(52b) C(51b) H(36b) 120.8 no
C(51b) C(52b) H(37b) 119.8 no
C(53b) C(52b) H(37b) 119.8 no
C(52b) C(53b) H(38b) 119.4 no
C(54b) C(53b) H(38b) 119.4 no
C(49b) C(54b) H(39b) 119.9 no
C(53b) C(54b) H(39b) 119.9 no
C(55b) C(56b) H(40b) 121.0 no
C(57b) C(56b) H(40b) 121.1 no
C(56b) C(57b) H(41b) 120.1 no
C(58b) C(57b) H(41b) 120.1 no
C(57b) C(58b) H(42b) 118.9 no
C(59b) C(58b) H(42b) 118.9 no
C(58b) C(59b) H(43b) 119.7 no
C(60b) C(59b) H(43b) 119.6 no
C(55b) C(60b) H(44b) 122.2 no
C(59b) C(60b) H(44b) 122.2 no
C(61b) C(62b) H(45b) 118.9 no
C(63b) C(62b) H(45b) 118.9 no
C(62b) C(63b) H(46b) 119.9 no
C(64b) C(63b) H(46b) 119.9 no
C(63b) C(64b) H(47b) 119.3 no
C(65b) C(64b) H(47b) 119.3 no
C(64b) C(65b) H(48b) 121.4 no
C(66b) C(65b) H(48b) 121.4 no
C(61b) C(66b) H(49b) 118.7 no
C(65b) C(66b) H(49b) 118.7 no
O(3a) C(67a) H(50a) 109.5 no
O(3a) C(67a) H(51a) 109.5 no
O(3a) C(67a) H(52a) 109.5 no
H(50a) C(67a) H(51a) 109.5 no
H(50a) C(67a) H(52a) 109.5 no
H(51a) C(67a) H(52a) 109.5 no
O(3b) C(67b) H(50b) 109.5 no
O(3b) C(67b) H(51b) 109.5 no
O(3b) C(67b) H(52b) 109.5 no
H(50b) C(67b) H(51b) 109.5 no
H(50b) C(67b) H(52b) 109.5 no
H(51b) C(67b) H(52b) 109.5 no
O(8) C(68) H(53) 109.5 no
O(8) C(68) H(54) 109.5 no
O(8) C(68) H(55) 109.5 no
H(53) C(68) H(54) 109.5 no
H(53) C(68) H(55) 109.5 no
H(54) C(68) H(55) 109.5 no
O(7) C(69) H(56) 109.5 no
O(7) C(69) H(57) 109.5 no
O(7) C(69) H(58) 109.5 no
H(56) C(69) H(57) 109.5 no
H(56) C(69) H(58) 109.5 no
H(57) C(69) H(58) 109.5 no
Cl(1) C(70) H(59) 108.7 no
Cl(1) C(70) H(60) 108.7 no
Cl(2) C(70) H(59) 108.7 no
Cl(2) C(70) H(60) 108.7 no
H(59) C(70) H(60) 107.6 no

loop_
_geom_bond_atom_site_label_1
_geom_bond_atom_site_label_2
_geom_bond_distance
_geom_bond_publ_flag
Ir(1a) O(1a) 2.044(6) yes
Ir(1a) O(2a) 2.024(8) yes
Ir(1a) O(3a) 2.264(10) yes
Ir(1a) N(1a) 1.942(9) yes
Ir(1a) N(2a) 2.001(9) yes
Ir(1a) C(61a) 2.007(14) yes
Ir(2b) O(1b) 2.036(8) yes
Ir(2b) O(2b) 2.022(6) yes
Ir(2b) O(3b) 2.257(10) yes
Ir(2b) N(1b) 1.992(9) yes
Ir(2b) N(2b) 1.942(12) yes
Ir(2b) C(61b) 2.031(14) yes
Cl(1) C(70) 1.90(4) yes
Cl(2) C(70) 1.37(3) yes
O(1a) C(16a) 1.265(12) yes
O(2a) C(4a) 1.337(14) yes
O(3a) C(67a) 1.395(14) yes
O(1b) C(4b) 1.253(14) yes
O(2b) C(16b) 1.347(11) yes
O(3b) C(67b) 1.444(16) yes
O(7) C(69) 1.455(16) yes
O(8) C(68) 1.284(16) yes
N(1a) C(1a) 1.536(14) yes
N(1a) C(2a) 1.282(15) yes
N(2a) C(13a) 1.492(11) yes
N(2a) C(14a) 1.310(16) yes
N(1b) C(1b) 1.475(13) yes
N(1b) C(2b) 1.312(14) yes
N(2b) C(13b) 1.491(14) yes
N(2b) C(14b) 1.297(15) yes
C(1a) C(13a) 1.549(10) yes
C(1a) C(25a) 1.542(12) yes
C(2a) C(3a) 1.522(19) yes
C(3a) C(4a) 1.477(17) yes
C(3a) C(12a) 1.371(15) yes
C(4a) C(5a) 1.406(16) yes
C(5a) C(6a) 1.397(12) yes
C(5a) C(29a) 1.472(11) yes
C(6a) C(7a) 1.419(15) yes
C(6a) C(11a) 1.444(14) yes
C(7a) C(8a) 1.435(15) yes
C(8a) C(9a) 1.366(16) yes
C(9a) C(10a) 1.383(18) yes
C(10a) C(11a) 1.445(15) yes
C(11a) C(12a) 1.466(15) yes
C(13a) C(28a) 1.539(14) yes
C(14a) C(15a) 1.408(19) yes
C(15a) C(16a) 1.436(18) yes
C(15a) C(24a) 1.398(16) yes
C(16a) C(17a) 1.454(11) yes
C(17a) C(18a) 1.414(12) yes
C(17a) C(39a) 1.514(12) yes
C(18a) C(19a) 1.415(13) yes
C(18a) C(23a) 1.449(14) yes
C(19a) C(20a) 1.438(17) yes
C(20a) C(21a) 1.389(19) yes
C(21a) C(22a) 1.430(14) yes
C(22a) C(23a) 1.412(12) yes
C(23a) C(24a) 1.411(13) yes
C(25a) C(26a) 1.487(16) yes
C(26a) C(27a) 1.522(14) yes
C(27a) C(28a) 1.571(13) yes
C(29a) C(30a) 1.386(15) yes
C(29a) C(38a) 1.423(15) yes
C(30a) C(31a) 1.491(13) yes
C(30a) C(49a) 1.521(17) yes
C(31a) C(32a) 1.354(18) yes
C(32a) C(33a) 1.350(17) yes
C(33a) C(34a) 1.370(19) yes
C(33a) C(38a) 1.469(12) yes
C(34a) C(35a) 1.32(2) yes
C(35a) C(36a) 1.437(15) yes
C(36a) C(37a) 1.402(18) yes
C(37a) C(38a) 1.389(16) yes
C(39a) C(40a) 1.388(11) yes
C(39a) C(48a) 1.370(15) yes
C(40a) C(41a) 1.387(14) yes
C(40a) C(55a) 1.497(17) yes
C(41a) C(42a) 1.378(17) yes
C(42a) C(43a) 1.410(12) yes
C(43a) C(44a) 1.421(16) yes
C(43a) C(48a) 1.449(13) yes
C(44a) C(45a) 1.385(16) yes
C(45a) C(46a) 1.43(2) yes
C(46a) C(47a) 1.35(2) yes
C(47a) C(48a) 1.474(13) yes
C(49a) C(50a) 1.380(15) yes
C(49a) C(54a) 1.39(2) yes
C(50a) C(51a) 1.37(2) yes
C(51a) C(52a) 1.35(2) yes
C(52a) C(53a) 1.35(2) yes
C(53a) C(54a) 1.44(3) yes
C(55a) C(56a) 1.379(15) yes
C(55a) C(60a) 1.416(14) yes
C(56a) C(57a) 1.395(19) yes
C(57a) C(58a) 1.413(18) yes
C(58a) C(59a) 1.33(2) yes
C(59a) C(60a) 1.39(2) yes
C(61a) C(62a) 1.368(17) yes
C(61a) C(66a) 1.446(17) yes
C(62a) C(63a) 1.43(2) yes
C(63a) C(64a) 1.427(19) yes
C(64a) C(65a) 1.386(17) yes
C(65a) C(66a) 1.31(2) yes
C(1b) C(13b) 1.522(12) yes
C(1b) C(25b) 1.524(11) yes
C(2b) C(3b) 1.418(17) yes
C(3b) C(4b) 1.454(18) yes
C(3b) C(12b) 1.405(15) yes
C(4b) C(5b) 1.419(17) yes
C(5b) C(6b) 1.425(13) yes
C(5b) C(29b) 1.517(12) yes
C(6b) C(7b) 1.471(15) yes
C(6b) C(11b) 1.411(13) yes
C(7b) C(8b) 1.310(14) yes
C(8b) C(9b) 1.470(15) yes
C(9b) C(10b) 1.325(15) yes
C(10b) C(11b) 1.441(12) yes
C(11b) C(12b) 1.390(15) yes
C(13b) C(28b) 1.520(14) yes
C(14b) C(15b) 1.481(14) yes
C(15b) C(16b) 1.477(15) yes
C(15b) C(24b) 1.386(14) yes
C(16b) C(17b) 1.363(12) yes
C(17b) C(18b) 1.417(12) yes
C(17b) C(39b) 1.488(11) yes
C(18b) C(19b) 1.458(12) yes
C(18b) C(23b) 1.445(14) yes
C(19b) C(20b) 1.292(15) yes
C(20b) C(21b) 1.438(15) yes
C(21b) C(22b) 1.360(12) yes
C(22b) C(23b) 1.437(14) yes
C(23b) C(24b) 1.369(12) yes
C(25b) C(26b) 1.534(14) yes
C(26b) C(27b) 1.561(16) yes
C(27b) C(28b) 1.505(17) yes
C(29b) C(30b) 1.462(13) yes
C(29b) C(38b) 1.403(15) yes
C(30b) C(31b) 1.380(15) yes
C(30b) C(49b) 1.466(17) yes
C(31b) C(32b) 1.349(18) yes
C(32b) C(33b) 1.491(15) yes
C(33b) C(34b) 1.41(2) yes
C(33b) C(38b) 1.439(13) yes
C(34b) C(35b) 1.43(2) yes
C(35b) C(36b) 1.417(19) yes
C(36b) C(37b) 1.340(19) yes
C(37b) C(38b) 1.435(14) yes
C(39b) C(40b) 1.342(13) yes
C(39b) C(48b) 1.456(14) yes
C(40b) C(41b) 1.476(14) yes
C(40b) C(55b) 1.561(13) yes
C(41b) C(42b) 1.346(17) yes
C(42b) C(43b) 1.427(15) yes
C(43b) C(44b) 1.407(13) yes
C(43b) C(48b) 1.433(12) yes
C(44b) C(45b) 1.359(18) yes
C(45b) C(46b) 1.368(15) yes
C(46b) C(47b) 1.417(15) yes
C(47b) C(48b) 1.424(17) yes
C(49b) C(50b) 1.392(16) yes
C(49b) C(54b) 1.418(13) yes
C(50b) C(51b) 1.44(2) yes
C(51b) C(52b) 1.38(2) yes
C(52b) C(53b) 1.35(2) yes
C(53b) C(54b) 1.42(2) yes
C(55b) C(56b) 1.354(11) yes
C(55b) C(60b) 1.405(13) yes
C(56b) C(57b) 1.408(15) yes
C(57b) C(58b) 1.358(16) yes
C(58b) C(59b) 1.343(16) yes
C(59b) C(60b) 1.423(19) yes
C(61b) C(62b) 1.441(18) yes
C(61b) C(66b) 1.348(16) yes
C(62b) C(63b) 1.35(2) yes
C(63b) C(64b) 1.37(2) yes
C(64b) C(65b) 1.38(2) yes
C(65b) C(66b) 1.44(2) yes
C(1a) H(1a) 1.000 no
C(2a) H(2a) 0.950 no
C(7a) H(3a) 0.950 no
C(8a) H(4a) 0.950 no
C(9a) H(5a) 0.950 no
C(10a) H(6a) 0.950 no
C(12a) H(7a) 0.950 no
C(13a) H(8a) 1.000 no
C(14a) H(9a) 0.950 no
C(19a) H(10a) 0.950 no
C(20a) H(11a) 0.950 no
C(21a) H(12a) 0.950 no
C(22a) H(13a) 0.950 no
C(24a) H(14a) 0.950 no
C(25a) H(15a) 0.990 no
C(25a) H(16a) 0.990 no
C(26a) H(17a) 0.990 no
C(26a) H(18a) 0.990 no
C(27a) H(19a) 0.990 no
C(27a) H(20a) 0.990 no
C(28a) H(21a) 0.990 no
C(28a) H(22a) 0.990 no
C(31a) H(23a) 0.950 no
C(32a) H(24a) 0.950 no
C(34a) H(25a) 0.950 no
C(35a) H(26a) 0.950 no
C(36a) H(27a) 0.950 no
C(37a) H(28a) 0.950 no
C(41a) H(29a) 0.950 no
C(42a) H(30a) 0.950 no
C(44a) H(31a) 0.950 no
C(45a) H(32a) 0.950 no
C(46a) H(33a) 0.950 no
C(47a) H(34a) 0.950 no
C(50a) H(35a) 0.950 no
C(51a) H(36a) 0.950 no
C(52a) H(37a) 0.950 no
C(53a) H(38a) 0.950 no
C(54a) H(39a) 0.950 no
C(56a) H(40a) 0.950 no
C(57a) H(41a) 0.950 no
C(58a) H(42a) 0.950 no
C(59a) H(43a) 0.950 no
C(60a) H(44a) 0.950 no
C(62a) H(45a) 0.950 no
C(63a) H(46a) 0.950 no
C(64a) H(47a) 0.950 no
C(65a) H(48a) 0.950 no
C(66a) H(49a) 0.950 no
C(1b) H(1b) 1.000 no
C(2b) H(2b) 0.950 no
C(7b) H(3b) 0.950 no
C(8b) H(4b) 0.950 no
C(9b) H(5b) 0.950 no
C(10b) H(6b) 0.950 no
C(12b) H(7b) 0.950 no
C(13b) H(8b) 1.000 no
C(14b) H(9b) 0.950 no
C(19b) H(10b) 0.950 no
C(20b) H(11b) 0.950 no
C(21b) H(12b) 0.950 no
C(22b) H(13b) 0.950 no
C(24b) H(14b) 0.950 no
C(25b) H(16b) 0.990 no
C(25b) H(15b) 0.990 no
C(26b) H(18b) 0.990 no
C(26b) H(17b) 0.990 no
C(27b) H(20b) 0.990 no
C(27b) H(19b) 0.990 no
C(28b) H(22b) 0.990 no
C(28b) H(21b) 0.990 no
C(31b) H(23b) 0.950 no
C(32b) H(24b) 0.950 no
C(34b) H(25b) 0.950 no
C(35b) H(26b) 0.950 no
C(36b) H(27b) 0.950 no
C(37b) H(28b) 0.950 no
C(41b) H(29b) 0.950 no
C(42b) H(30b) 0.950 no
C(44b) H(31b) 0.950 no
C(45b) H(32b) 0.950 no
C(46b) H(33b) 0.950 no
C(47b) H(34b) 0.950 no
C(50b) H(35b) 0.950 no
C(51b) H(36b) 0.950 no
C(52b) H(37b) 0.950 no
C(53b) H(38b) 0.950 no
C(54b) H(39b) 0.950 no
C(56b) H(40b) 0.950 no
C(57b) H(41b) 0.950 no
C(58b) H(42b) 0.950 no
C(59b) H(43b) 0.950 no
C(60b) H(44b) 0.950 no
C(62b) H(45b) 0.950 no
C(63b) H(46b) 0.950 no
C(64b) H(47b) 0.950 no
C(65b) H(48b) 0.950 no
C(66b) H(49b) 0.950 no
C(67a) H(50a) 0.980 no
C(67a) H(51a) 0.980 no
C(67a) H(52a) 0.980 no
C(67b) H(50b) 0.980 no
C(67b) H(51b) 0.980 no
C(67b) H(52b) 0.980 no
C(68) H(53) 0.980 no
C(68) H(54) 0.980 no
C(68) H(55) 0.980 no
C(69) H(56) 0.980 no
C(69) H(57) 0.980 no
C(69) H(58) 0.980 no
C(70) H(59) 0.990 no
C(70) H(60) 0.990 no

loop_
_geom_contact_atom_site_label_1
_geom_contact_atom_site_label_2
_geom_contact_distance
_geom_contact_site_symmetry_2
Cl(1) C(53a) 3.48(2) 1_546
Cl(1) C(54a) 3.189(17) 1_546
Cl(1) C(42b) 3.521(13) .
Cl(1) C(44b) 3.558(12) .
O(3a) O(7) 2.702(14) .
O(3a) C(69) 3.394(19) .
O(1b) C(68) 3.523(14) 1_545
O(3b) C(68) 2.685(12) 1_545
O(7) O(3a) 2.702(14) .
O(7) C(27b) 3.506(16) 1_655
O(7) C(45b) 3.301(12) 1_565
O(7) C(46b) 3.339(12) 1_565
O(7) C(67a) 3.502(15) .
O(8) C(53b) 3.47(2) 1_565
O(10) C(25a) 3.504(13) .
O(10) C(60a) 3.425(15) 1_645
O(10) C(64a) 3.42(2) 1_655
O(10) C(8b) 3.435(19) 1_654
O(10) O(9) 2.935(16) .
C(12a) C(10b) 3.547(15) 1_654
C(13a) C(24b) 3.505(14) .
C(20a) C(41b) 3.588(16) 1_465
C(24a) C(45b) 3.471(19) 1_565
C(25a) O(10) 3.504(13) .
C(31a) C(31b) 3.565(15) 1_564
C(32a) C(32b) 3.509(13) 1_564
C(32a) C(33b) 3.558(14) 1_564
C(33a) C(32b) 3.549(13) 1_564
C(34a) C(34b) 3.379(18) 1_564
C(52a) C(70) 3.51(3) 1_564
C(52a) O(9) 3.528(19) 1_455
C(53a) Cl(1) 3.48(2) 1_564
C(53a) C(70) 3.36(3) 1_564
C(54a) Cl(1) 3.189(17) 1_564
C(54a) C(54b) 3.565(19) 1_564
C(54a) C(70) 3.51(3) 1_564
C(58a) C(24b) 3.55(2) 1_565
C(60a) O(10) 3.425(15) 1_465
C(64a) O(10) 3.42(2) 1_455
C(3b) C(68) 3.304(18) 1_545
C(4b) C(68) 3.24(2) 1_545
C(8b) O(10) 3.435(19) 1_456
C(10b) C(12a) 3.547(15) 1_456
C(24b) C(13a) 3.505(14) .
C(24b) C(58a) 3.55(2) 1_545
C(27b) O(7) 3.506(16) 1_455
C(31b) C(31a) 3.565(15) 1_546
C(32b) C(32a) 3.509(13) 1_546
C(32b) C(33a) 3.549(13) 1_546
C(33b) C(32a) 3.558(14) 1_546
C(34b) C(34a) 3.379(18) 1_546
C(36b) O(9) 3.503(15) 1_456
C(37b) O(9) 3.409(15) 1_456
C(41b) C(20a) 3.588(16) 1_645
C(42b) Cl(1) 3.521(13) .
C(44b) Cl(1) 3.558(12) .
C(45b) O(7) 3.301(12) 1_545
C(45b) C(24a) 3.471(19) 1_545
C(46b) O(7) 3.339(12) 1_545
C(52b) C(68) 3.339(17) 1_545
C(53b) O(8) 3.47(2) 1_545
C(53b) C(68) 3.320(16) 1_545
C(54b) C(54a) 3.565(19) 1_546
C(54b) C(68) 3.388(15) 1_545
C(67a) O(7) 3.502(15) .
C(67b) C(68) 3.305(16) 1_545
C(68) O(1b) 3.523(14) 1_565
C(68) O(3b) 2.685(12) 1_565
C(68) C(3b) 3.304(18) 1_565
C(68) C(4b) 3.24(2) 1_565
C(68) C(52b) 3.339(17) 1_565
C(68) C(53b) 3.320(16) 1_565
C(68) C(54b) 3.388(15) 1_565
C(68) C(67b) 3.305(16) 1_565
C(69) O(3a) 3.394(19) .
C(70) C(52a) 3.51(3) 1_546
C(70) C(53a) 3.36(3) 1_546
C(70) C(54a) 3.51(3) 1_546
O(9) O(10) 2.935(16) .
O(9) C(52a) 3.528(19) 1_655
O(9) C(36b) 3.503(15) 1_654
O(9) C(37b) 3.409(15) 1_654
Ir(2b) H(54) 3.515 1_545
Cl(1) H(3a) 3.414 1_546
Cl(1) H(38a) 3.552 1_546
Cl(1) H(39a) 3.076 1_546
Cl(1) H(23b) 3.207 .
Cl(1) H(30b) 2.875 .
Cl(1) H(31b) 2.921 .
Cl(1) H(47b) 2.833 1_545
Cl(2) H(2b) 2.935 1_645
Cl(2) H(7b) 2.930 1_645
Cl(2) H(16b) 3.333 1_645
Cl(2) H(26b) 3.375 1_545
Cl(2) H(41b) 3.595 1_545
Cl(2) H(42b) 3.069 1_545
Cl(2) H(47b) 3.463 1_545
O(3a) H(58) 3.037 .
O(1b) H(53) 3.339 1_545
O(1b) H(54) 2.923 1_545
O(3b) H(43b) 3.027 1_455
O(3b) H(53) 3.160 1_545
O(3b) H(54) 2.390 1_545
O(3b) H(55) 2.189 1_545
O(7) H(1a) 3.003 .
O(7) H(51a) 3.488 .
O(7) H(22a) 3.197 .
O(7) H(17b) 3.404 1_655
O(7) H(20b) 3.419 1_655
O(7) H(19b) 2.867 1_655
O(7) H(32b) 3.442 1_565
O(7) H(33b) 3.437 1_565
O(8) H(25b) 3.022 1_465
O(8) H(38b) 3.589 1_565
O(10) H(24a) 2.984 1_645
O(10) H(29a) 2.956 1_645
O(10) H(44a) 3.455 1_645
O(10) H(47a) 2.561 1_655
O(10) H(3b) 3.553 1_654
O(10) H(4b) 2.956 1_654
O(10) H(15a) 3.319 .
O(10) H(16a) 3.066 .
O(10) H(18a) 2.951 .
N(1a) H(32a) 3.236 1_655
N(2a) H(14b) 3.334 .
N(1b) H(54) 3.302 1_545
C(1a) H(32a) 3.421 1_655
C(1a) H(33a) 3.403 1_655
C(2a) H(32a) 2.783 1_655
C(2a) H(5b) 3.433 1_654
C(3a) H(32a) 3.392 1_655
C(3a) H(6b) 3.545 1_654
C(7a) H(24b) 3.341 1_564
C(8a) H(12a) 3.419 1_654
C(8a) H(16b) 3.547 1_654
C(8a) H(30b) 3.177 1_564
C(8a) H(37b) 3.158 1_664
C(9a) H(2b) 3.492 1_654
C(9a) H(16b) 3.228 1_654
C(9a) H(37b) 3.146 1_664
C(9a) H(45b) 3.484 1_654
C(10a) H(2b) 3.430 1_654
C(10a) H(7b) 3.581 1_654
C(10a) H(45b) 3.190 1_654
C(12a) H(6b) 3.362 1_654
C(13a) H(14b) 3.169 .
C(14a) H(9b) 3.534 .
C(14a) H(14b) 3.595 .
C(14a) H(32b) 3.562 1_565
C(14a) H(48b) 3.557 .
C(14a) H(49b) 3.504 .
C(15a) H(22b) 3.201 .
C(15a) H(32b) 3.424 1_565
C(15a) H(33b) 3.335 1_565
C(16a) H(22b) 3.592 .
C(17a) H(22b) 3.547 .
C(18a) H(18b) 3.461 .
C(18a) H(22b) 3.292 .
C(18a) H(33b) 3.581 1_565
C(19a) H(10b) 3.157 1_465
C(19a) H(11b) 3.458 1_465
C(19a) H(18b) 3.368 .
C(19a) H(56) 3.175 1_455
C(20a) H(10b) 3.124 1_465
C(20a) H(18b) 3.171 .
C(20a) H(44b) 3.580 1_465
C(21a) H(4a) 3.372 1_456
C(21a) H(18b) 2.999 .
C(21a) H(37b) 3.435 1_565
C(22a) H(5a) 3.516 1_456
C(22a) H(1b) 3.283 .
C(22a) H(18b) 2.968 .
C(22a) H(22b) 3.595 .
C(22a) H(36b) 3.498 1_565
C(23a) H(1b) 3.575 .
C(23a) H(18b) 3.226 .
C(23a) H(22b) 2.930 .
C(23a) H(32b) 3.401 1_565
C(23a) H(33b) 3.210 1_565
C(24a) H(22b) 2.879 .
C(24a) H(32b) 2.736 1_565
C(24a) H(33b) 3.079 1_565
C(25a) H(33a) 3.102 1_655
C(26a) H(33a) 3.198 1_655
C(26a) H(43a) 3.363 1_645
C(26a) H(20b) 3.470 1_655
C(27a) H(20b) 3.433 1_655
C(27a) H(44b) 3.598 .
C(28a) H(20b) 3.315 1_655
C(28a) H(48b) 3.367 .
C(28a) H(49b) 3.478 .
C(31a) H(3b) 3.316 1_564
C(32a) H(3b) 3.313 1_564
C(33a) H(24b) 3.459 1_564
C(34a) H(46a) 3.474 1_565
C(34a) H(25b) 3.186 1_564
C(35a) H(46a) 3.513 1_565
C(35a) H(25b) 3.222 1_564
C(36a) H(30a) 3.590 1_655
C(36a) H(31a) 3.475 1_655
C(36a) H(38b) 3.474 1_664
C(37a) H(38b) 3.538 1_664
C(38a) H(24b) 3.345 1_564
C(39a) H(11b) 3.466 1_465
C(40a) H(11b) 3.087 1_465
C(41a) H(4b) 3.263 1_564
C(41a) H(11b) 2.878 1_465
C(41a) H(12b) 3.402 1_465
C(42a) H(4b) 3.414 1_564
C(42a) H(11b) 3.058 1_465
C(42a) H(12b) 3.298 1_465
C(43a) H(50a) 3.589 1_455
C(43a) H(11b) 3.460 1_465
C(43a) H(58) 3.428 1_455
C(44a) H(50a) 2.761 1_455
C(45a) H(1a) 3.311 1_455
C(45a) H(2a) 3.522 1_455
C(45a) H(50a) 2.977 1_455
C(45a) H(16a) 3.467 1_455
C(46a) H(1a) 3.178 1_455
C(46a) H(16a) 3.262 1_455
C(46a) H(17a) 3.398 1_455
C(46a) H(19b) 3.419 .
C(47a) H(19b) 3.091 .
C(47a) H(21b) 3.471 .
C(47a) H(56) 3.176 1_455
C(48a) H(11b) 3.565 1_465
C(48a) H(56) 3.306 1_455
C(48a) H(58) 3.435 1_455
C(49a) H(59) 2.992 1_564
C(50a) H(59) 3.010 1_564
C(51a) H(27b) 3.252 1_554
C(51a) H(59) 3.000 1_564
C(52a) H(27b) 2.932 1_554
C(52a) H(59) 3.017 1_564
C(52a) H(60) 3.154 1_564
C(53a) H(59) 3.030 1_564
C(53a) H(60) 3.147 1_564
C(54a) H(23b) 3.501 1_564
C(54a) H(59) 3.041 1_564
C(56a) H(33b) 3.404 1_565
C(57a) H(33b) 3.240 1_565
C(57a) H(34b) 2.937 1_565
C(58a) H(34b) 2.954 1_565
C(58a) H(50b) 3.074 1_565
C(59a) H(18a) 3.115 1_465
C(59a) H(50b) 2.879 1_565
C(60a) H(18a) 3.254 1_465
C(61a) H(14b) 3.327 .
C(62a) H(5b) 3.122 1_654
C(62a) H(6b) 3.195 1_654
C(62a) H(13b) 3.390 .
C(63a) H(25a) 3.383 1_545
C(63a) H(5b) 3.183 1_654
C(63a) H(6b) 3.202 1_654
C(63a) H(13b) 3.180 .
C(63a) H(26b) 3.494 1_554
C(64a) H(25a) 3.351 1_545
C(64a) H(13b) 3.466 .
C(64a) H(14b) 3.394 .
C(65a) H(9b) 3.165 .
C(65a) H(14b) 2.788 .
C(65a) H(21b) 3.573 .
C(66a) H(9b) 3.118 .
C(66a) H(14b) 2.726 .
C(2b) H(6a) 3.340 1_456
C(2b) H(42b) 3.511 1_455
C(2b) H(54) 2.848 1_545
C(3b) H(6a) 3.301 1_456
C(3b) H(53) 3.500 1_545
C(3b) H(54) 2.398 1_545
C(4b) H(53) 3.068 1_545
C(4b) H(54) 2.542 1_545
C(5b) H(53) 3.350 1_545
C(5b) H(54) 3.386 1_545
C(7b) H(24a) 3.587 1_546
C(8b) H(26a) 3.596 1_446
C(8b) H(29a) 3.421 1_546
C(8b) H(30a) 3.455 1_546
C(8b) H(12b) 3.117 1_456
C(8b) H(15a) 3.597 1_456
C(9b) H(2a) 3.322 1_456
C(9b) H(26a) 3.049 1_446
C(9b) H(45a) 3.331 1_456
C(9b) H(46a) 3.354 1_456
C(9b) H(12b) 3.301 1_456
C(9b) H(13b) 3.501 1_456
C(9b) H(15a) 3.385 1_456
C(10b) H(7a) 3.084 1_456
C(10b) H(26a) 3.422 1_446
C(10b) H(45a) 3.215 1_456
C(10b) H(46a) 3.258 1_456
C(10b) H(26b) 3.588 1_455
C(11b) H(7a) 3.200 1_456
C(12b) H(6a) 3.280 1_456
C(12b) H(7a) 3.518 1_456
C(12b) H(54) 3.064 1_545
C(13b) H(43b) 3.467 1_455
C(14b) H(9a) 3.586 .
C(14b) H(42a) 3.398 1_545
C(14b) H(48a) 3.560 .
C(14b) H(49a) 3.538 .
C(15b) H(42a) 2.842 1_545
C(15b) H(21a) 3.276 .
C(16b) H(42a) 3.371 1_545
C(17b) H(42a) 3.576 1_545
C(18b) H(42a) 3.354 1_545
C(18b) H(20a) 3.096 .
C(19b) H(10a) 3.158 1_645
C(19b) H(11a) 3.423 1_645
C(19b) H(20a) 3.322 .
C(19b) H(57) 2.959 1_545
C(19b) H(58) 3.479 1_545
C(20b) H(10a) 3.143 1_645
C(20b) H(44a) 3.290 1_645
C(20b) H(20a) 3.399 .
C(20b) H(57) 3.319 1_545
C(20b) H(58) 3.209 1_545
C(21b) H(4b) 3.312 1_654
C(21b) H(5b) 3.419 1_654
C(21b) H(15a) 3.561 .
C(21b) H(20a) 3.270 .
C(22b) H(8a) 2.905 .
C(22b) H(42a) 3.548 1_545
C(22b) H(5b) 3.294 1_654
C(22b) H(15a) 3.374 .
C(22b) H(20a) 2.986 .
C(23b) H(8a) 2.940 .
C(23b) H(42a) 2.872 1_545
C(23b) H(20a) 2.869 .
C(23b) H(21a) 3.413 .
C(24b) H(8a) 2.773 .
C(24b) H(42a) 2.616 1_545
C(24b) H(20a) 3.519 .
C(24b) H(21a) 3.084 .
C(25b) H(42b) 3.268 1_455
C(26b) H(31b) 3.526 1_465
C(26b) H(56) 3.312 1_455
C(27b) H(34a) 3.360 .
C(27b) H(17a) 3.276 1_455
C(27b) H(22a) 3.396 1_455
C(27b) H(56) 2.961 1_455
C(28b) H(34a) 3.081 .
C(28b) H(17a) 3.445 1_455
C(30b) H(39a) 3.230 1_546
C(31b) H(3a) 3.307 1_546
C(31b) H(39a) 3.127 1_546
C(32b) H(3a) 3.171 1_546
C(33b) H(24a) 3.536 1_546
C(34b) H(25a) 3.368 1_546
C(35b) H(46a) 3.263 1_556
C(36b) H(37a) 3.382 1_556
C(36b) H(60) 3.149 1_565
C(39b) H(11a) 3.391 1_645
C(40b) H(11a) 2.990 1_645
C(41b) H(4a) 3.379 1_546
C(41b) H(11a) 2.843 1_645
C(41b) H(12a) 3.448 1_645
C(42b) H(4a) 3.200 1_546
C(42b) H(11a) 3.204 1_645
C(43b) H(17b) 3.488 1_645
C(43b) H(57) 3.276 1_545
C(44b) H(17b) 2.982 1_645
C(44b) H(47b) 3.069 1_545
C(44b) H(57) 3.396 1_545
C(45b) H(14a) 3.185 1_545
C(45b) H(47b) 3.340 1_545
C(45b) H(48b) 3.548 1_545
C(45b) H(57) 3.332 1_545
C(46b) H(57) 3.046 1_545
C(47b) H(41a) 3.352 1_545
C(47b) H(57) 2.880 1_545
C(48b) H(57) 3.000 1_545
C(49b) H(39a) 2.880 1_546
C(49b) H(53) 2.669 1_545
C(50b) H(39a) 3.455 1_546
C(50b) H(53) 2.846 1_545
C(51b) H(53) 2.918 1_545
C(51b) H(55) 3.408 1_545
C(52b) H(12a) 3.457 1_545
C(52b) H(38a) 3.354 1_546
C(52b) H(53) 2.667 1_545
C(52b) H(55) 3.336 1_545
C(53b) H(38a) 3.067 1_546
C(53b) H(39a) 3.326 1_546
C(53b) H(53) 2.503 1_545
C(54b) H(38a) 3.594 1_546
C(54b) H(39a) 2.812 1_546
C(54b) H(53) 2.431 1_545
C(58b) H(15b) 3.078 1_655
C(59b) H(8b) 3.465 1_655
C(59b) H(19a) 3.118 .
C(59b) H(15b) 3.312 1_655
C(59b) H(55) 3.545 1_645
C(60b) H(11a) 3.486 1_645
C(60b) H(19a) 3.160 .
C(62b) H(5a) 3.408 1_456
C(62b) H(6a) 3.242 1_456
C(63b) H(5a) 3.582 1_456
C(63b) H(6a) 3.539 1_456
C(63b) H(60) 3.044 1_565
C(64b) H(14a) 3.357 .
C(64b) H(31b) 3.176 1_565
C(64b) H(32b) 3.125 1_565
C(64b) H(60) 3.132 1_565
C(65b) H(9a) 3.023 .
C(65b) H(14a) 2.870 .
C(65b) H(21a) 3.415 .
C(65b) H(31b) 3.595 1_565
C(65b) H(32b) 3.071 1_565
C(66b) H(9a) 3.015 .
C(66b) H(14a) 3.037 .
C(66b) H(21a) 3.252 .
C(67a) H(31a) 3.549 1_655
C(67a) H(58) 2.953 .
C(67b) H(53) 3.597 1_545
C(67b) H(54) 3.400 1_545
C(67b) H(55) 2.509 1_545
C(68) H(51b) 2.943 1_565
C(69) H(10a) 3.410 1_655
C(69) H(50a) 3.585 .
C(69) H(51a) 3.366 .
C(69) H(10b) 3.253 1_565
C(69) H(11b) 3.307 1_565
C(69) H(17b) 3.538 1_655
C(69) H(19b) 2.832 1_655
C(70) H(27b) 3.217 1_545
C(70) H(46b) 3.456 1_545
C(70) H(47b) 3.133 1_545
H(1a) O(7) 3.003 .
H(1a) C(45a) 3.311 1_655
H(1a) C(46a) 3.178 1_655
H(1a) H(32a) 3.051 1_655
H(1a) H(33a) 2.803 1_655
H(2a) C(45a) 3.522 1_655
H(2a) C(9b) 3.322 1_654
H(2a) H(32a) 2.622 1_655
H(2a) H(5b) 3.174 1_654
H(2a) O(9) 2.721 .
H(3a) Cl(1) 3.414 1_564
H(3a) C(31b) 3.307 1_564
H(3a) C(32b) 3.171 1_564
H(3a) H(23b) 2.755 1_564
H(3a) H(24b) 2.518 1_564
H(3a) H(29b) 3.547 1_564
H(3a) H(30b) 3.376 1_564
H(4a) C(21a) 3.372 1_654
H(4a) C(41b) 3.379 1_564
H(4a) C(42b) 3.200 1_564
H(4a) H(12a) 2.633 1_654
H(4a) H(16b) 3.479 1_654
H(4a) H(29b) 2.873 1_564
H(4a) H(30b) 2.499 1_564
H(4a) H(37b) 3.016 1_664
H(5a) C(22a) 3.516 1_654
H(5a) C(62b) 3.408 1_654
H(5a) C(63b) 3.582 1_654
H(5a) H(12a) 3.313 1_654
H(5a) H(13a) 2.881 1_654
H(5a) H(1b) 3.120 1_654
H(5a) H(2b) 3.405 1_654
H(5a) H(16b) 2.906 1_654
H(5a) H(37b) 2.992 1_664
H(5a) H(45b) 2.998 1_654
H(5a) H(46b) 3.371 1_654
H(6a) C(2b) 3.340 1_654
H(6a) C(3b) 3.301 1_654
H(6a) C(12b) 3.280 1_654
H(6a) C(62b) 3.242 1_654
H(6a) C(63b) 3.539 1_654
H(6a) H(2b) 3.307 1_654
H(6a) H(7b) 3.407 1_654
H(6a) H(28b) 3.521 1_654
H(6a) H(45b) 2.450 1_654
H(6a) H(46b) 3.088 1_654
H(7a) C(10b) 3.084 1_654
H(7a) C(11b) 3.200 1_654
H(7a) C(12b) 3.518 1_654
H(7a) H(37a) 3.534 1_655
H(7a) H(6b) 3.155 1_654
H(7a) O(9) 3.019 .
H(8a) C(22b) 2.905 .
H(8a) C(23b) 2.940 .
H(8a) C(24b) 2.773 .
H(8a) H(13b) 2.634 .
H(8a) H(14b) 2.408 .
H(9a) C(14b) 3.586 .
H(9a) C(65b) 3.023 .
H(9a) C(66b) 3.015 .
H(9a) H(9b) 3.472 .
H(9a) H(32b) 3.261 1_565
H(9a) H(48b) 2.683 .
H(9a) H(49b) 2.633 .
H(10a) C(19b) 3.158 1_465
H(10a) C(20b) 3.143 1_465
H(10a) C(69) 3.410 1_455
H(10a) H(10b) 2.557 1_465
H(10a) H(11b) 2.514 1_465
H(10a) H(56) 2.870 1_455
H(10a) H(57) 3.311 1_455
H(10a) H(58) 3.523 1_455
H(11a) C(19b) 3.423 1_465
H(11a) C(39b) 3.391 1_465
H(11a) C(40b) 2.990 1_465
H(11a) C(41b) 2.843 1_465
H(11a) C(42b) 3.204 1_465
H(11a) C(60b) 3.486 1_465
H(11a) H(10b) 2.533 1_465
H(11a) H(29b) 3.096 1_465
H(11a) H(44b) 2.855 1_465
H(12a) C(8a) 3.419 1_456
H(12a) C(41b) 3.448 1_465
H(12a) C(52b) 3.457 1_565
H(12a) H(4a) 2.633 1_456
H(12a) H(5a) 3.313 1_456
H(12a) H(18b) 3.473 .
H(12a) H(29b) 3.101 1_465
H(12a) H(30b) 3.574 1_465
H(12a) H(36b) 3.597 1_565
H(12a) H(37b) 2.709 1_565
H(13a) H(5a) 2.881 1_456
H(13a) H(1b) 2.975 .
H(13a) H(18b) 3.347 .
H(13a) H(32b) 3.329 1_565
H(13a) H(36b) 3.099 1_565
H(13a) H(37b) 3.179 1_565
H(14a) C(45b) 3.185 1_565
H(14a) C(64b) 3.357 .
H(14a) C(65b) 2.870 .
H(14a) C(66b) 3.037 .
H(14a) H(1b) 3.369 .
H(14a) H(22b) 3.221 .
H(14a) H(32b) 2.306 1_565
H(14a) H(33b) 3.379 1_565
H(14a) H(48b) 3.016 .
H(14a) H(49b) 3.259 .
H(23a) H(3b) 2.754 1_564
H(23a) H(39b) 3.312 1_564
H(24a) O(10) 2.984 1_465
H(24a) C(7b) 3.587 1_564
H(24a) C(33b) 3.536 1_564
H(24a) H(3b) 2.738 1_564
H(25a) C(63a) 3.383 1_565
H(25a) C(64a) 3.351 1_565
H(25a) C(34b) 3.368 1_564
H(25a) H(46a) 2.818 1_565
H(25a) H(47a) 2.750 1_565
H(25a) H(25b) 3.387 1_564
H(26a) C(8b) 3.596 1_664
H(26a) C(9b) 3.049 1_664
H(26a) C(10b) 3.422 1_664
H(26a) H(46a) 2.876 1_565
H(26a) H(5b) 2.972 1_664
H(26a) H(6b) 3.523 1_664
H(26a) H(12b) 3.216 1_565
H(26a) H(13b) 3.518 1_565
H(26a) H(25b) 3.424 1_564
H(27a) H(30a) 2.801 1_655
H(27a) H(31a) 2.976 1_655
H(27a) H(38b) 3.074 1_664
H(27a) H(39b) 3.184 1_664
H(28a) H(31a) 3.155 1_655
H(28a) H(38b) 3.165 1_664
H(29a) O(10) 2.956 1_465
H(29a) C(8b) 3.421 1_564
H(29a) H(3b) 3.422 1_564
H(29a) H(4b) 2.558 1_564
H(29a) H(11b) 3.209 1_465
H(29a) H(12b) 3.214 1_465
H(30a) C(36a) 3.590 1_455
H(30a) C(8b) 3.455 1_564
H(30a) H(27a) 2.801 1_455
H(30a) H(3b) 3.503 1_564
H(30a) H(4b) 2.899 1_564
H(30a) H(11b) 3.436 1_465
H(30a) H(12b) 3.002 1_465
H(31a) C(36a) 3.475 1_455
H(31a) C(67a) 3.549 1_455
H(31a) H(27a) 2.976 1_455
H(31a) H(28a) 3.155 1_455
H(31a) H(50a) 2.611 1_455
H(32a) N(1a) 3.236 1_455
H(32a) C(1a) 3.421 1_455
H(32a) C(2a) 2.783 1_455
H(32a) C(3a) 3.392 1_455
H(32a) H(1a) 3.051 1_455
H(32a) H(2a) 2.622 1_455
H(32a) H(50a) 2.975 1_455
H(32a) H(16a) 2.951 1_455
H(32a) O(9) 3.312 1_455
H(33a) C(1a) 3.403 1_455
H(33a) C(25a) 3.102 1_455
H(33a) C(26a) 3.198 1_455
H(33a) H(1a) 2.803 1_455
H(33a) H(16a) 2.534 1_455
H(33a) H(17a) 2.535 1_455
H(33a) H(18a) 3.564 1_455
H(33a) H(19b) 3.306 .
H(33a) H(21b) 3.198 .
H(34a) C(27b) 3.360 .
H(34a) C(28b) 3.081 .
H(34a) H(19b) 2.730 .
H(34a) H(22b) 2.796 .
H(34a) H(21b) 2.718 .
H(34a) H(56) 3.310 1_455
H(35a) H(59) 3.564 1_564
H(36a) H(27b) 3.120 1_554
H(36a) H(59) 3.529 1_564
H(36a) O(9) 3.183 1_455
H(37a) C(36b) 3.382 1_554
H(37a) H(7a) 3.534 1_455
H(37a) H(27b) 2.525 1_554
H(37a) H(28b) 3.474 1_554
H(37a) H(59) 3.537 1_564
H(37a) H(60) 3.296 1_564
H(37a) O(9) 2.797 1_455
H(38a) Cl(1) 3.552 1_564
H(38a) C(52b) 3.354 1_564
H(38a) C(53b) 3.067 1_564
H(38a) C(54b) 3.594 1_564
H(38a) H(38b) 3.049 1_564
H(38a) H(46b) 3.170 1_554
H(38a) H(59) 3.588 1_564
H(38a) H(60) 3.313 1_564
H(39a) Cl(1) 3.076 1_564
H(39a) C(30b) 3.230 1_564
H(39a) C(31b) 3.127 1_564
H(39a) C(49b) 2.880 1_564
H(39a) C(50b) 3.455 1_564
H(39a) C(53b) 3.326 1_564
H(39a) C(54b) 2.812 1_564
H(39a) H(23b) 2.719 1_564
H(39a) H(39b) 3.023 1_564
H(39a) H(59) 3.594 1_564
H(40a) H(33b) 3.463 1_565
H(41a) C(47b) 3.352 1_565
H(41a) H(33b) 3.197 1_565
H(41a) H(34b) 2.710 1_565
H(42a) C(14b) 3.398 1_565
H(42a) C(15b) 2.842 1_565
H(42a) C(16b) 3.371 1_565
H(42a) C(17b) 3.576 1_565
H(42a) C(18b) 3.354 1_565
H(42a) C(22b) 3.548 1_565
H(42a) C(23b) 2.872 1_565
H(42a) C(24b) 2.616 1_565
H(42a) H(9b) 3.537 1_565
H(42a) H(14b) 2.931 1_565
H(42a) H(34b) 2.731 1_565
H(42a) H(50b) 2.995 1_565
H(43a) C(26a) 3.363 1_465
H(43a) H(48a) 3.319 1_565
H(43a) H(17a) 3.478 1_465
H(43a) H(18a) 2.532 1_465
H(43a) H(19a) 3.496 1_465
H(43a) H(50b) 2.659 1_565
H(44a) O(10) 3.455 1_465
H(44a) C(20b) 3.290 1_465
H(44a) H(11b) 3.008 1_465
H(44a) H(18a) 2.829 1_465
H(44a) H(20a) 3.404 1_465
H(45a) C(9b) 3.331 1_654
H(45a) C(10b) 3.215 1_654
H(45a) H(5b) 2.821 1_654
H(45a) H(6b) 2.560 1_654
H(46a) C(34a) 3.474 1_545
H(46a) C(35a) 3.513 1_545
H(46a) C(9b) 3.354 1_654
H(46a) C(10b) 3.258 1_654
H(46a) C(35b) 3.263 1_554
H(46a) H(25a) 2.818 1_545
H(46a) H(26a) 2.876 1_545
H(46a) H(5b) 2.895 1_654
H(46a) H(6b) 2.619 1_654
H(46a) H(13b) 3.394 .
H(46a) H(26b) 2.760 1_554
H(47a) O(10) 2.561 1_455
H(47a) H(25a) 2.750 1_545
H(48a) C(14b) 3.560 .
H(48a) H(43a) 3.319 1_545
H(48a) H(9b) 2.754 .
H(48a) H(14b) 2.987 .
H(48a) H(17a) 3.304 1_455
H(48a) H(18a) 3.393 1_455
H(48a) H(21b) 2.852 .
H(49a) C(14b) 3.538 .
H(49a) H(9b) 2.646 .
H(49a) H(14b) 2.882 .
H(49a) H(22b) 3.349 .
H(49a) H(21b) 3.042 .
H(50a) C(43a) 3.589 1_655
H(50a) C(44a) 2.761 1_655
H(50a) C(45a) 2.977 1_655
H(50a) C(69) 3.585 .
H(50a) H(31a) 2.611 1_655
H(50a) H(32a) 2.975 1_655
H(50a) H(58) 2.788 .
H(51a) O(7) 3.488 .
H(51a) C(69) 3.366 .
H(51a) H(58) 2.629 .
H(1b) C(22a) 3.283 .
H(1b) C(23a) 3.575 .
H(1b) H(5a) 3.120 1_456
H(1b) H(13a) 2.975 .
H(1b) H(14a) 3.369 .
H(2b) Cl(2) 2.935 1_465
H(2b) C(9a) 3.492 1_456
H(2b) C(10a) 3.430 1_456
H(2b) H(5a) 3.405 1_456
H(2b) H(6a) 3.307 1_456
H(2b) H(42b) 3.017 1_455
H(2b) H(54) 3.382 1_545
H(3b) O(10) 3.553 1_456
H(3b) C(31a) 3.316 1_546
H(3b) C(32a) 3.313 1_546
H(3b) H(23a) 2.754 1_546
H(3b) H(24a) 2.738 1_546
H(3b) H(29a) 3.422 1_546
H(3b) H(30a) 3.503 1_546
H(4b) O(10) 2.956 1_456
H(4b) C(41a) 3.263 1_546
H(4b) C(42a) 3.414 1_546
H(4b) C(21b) 3.312 1_456
H(4b) H(29a) 2.558 1_546
H(4b) H(30a) 2.899 1_546
H(4b) H(12b) 2.486 1_456
H(4b) H(15a) 3.289 1_456
H(5b) C(2a) 3.433 1_456
H(5b) C(62a) 3.122 1_456
H(5b) C(63a) 3.183 1_456
H(5b) C(21b) 3.419 1_456
H(5b) C(22b) 3.294 1_456
H(5b) H(2a) 3.174 1_456
H(5b) H(26a) 2.972 1_446
H(5b) H(45a) 2.821 1_456
H(5b) H(46a) 2.895 1_456
H(5b) H(12b) 2.897 1_456
H(5b) H(13b) 2.617 1_456
H(5b) H(15a) 2.873 1_456
H(6b) C(3a) 3.545 1_456
H(6b) C(12a) 3.362 1_456
H(6b) C(62a) 3.195 1_456
H(6b) C(63a) 3.202 1_456
H(6b) H(7a) 3.155 1_456
H(6b) H(26a) 3.523 1_446
H(6b) H(45a) 2.560 1_456
H(6b) H(46a) 2.619 1_456
H(6b) H(26b) 2.872 1_455
H(7b) Cl(2) 2.930 1_465
H(7b) C(10a) 3.581 1_456
H(7b) H(6a) 3.407 1_456
H(7b) H(26b) 3.144 1_455
H(7b) H(54) 3.467 1_545
H(8b) C(59b) 3.465 1_455
H(8b) H(19a) 3.459 1_455
H(8b) H(43b) 2.533 1_455
H(9b) C(14a) 3.534 .
H(9b) C(65a) 3.165 .
H(9b) C(66a) 3.118 .
H(9b) H(9a) 3.472 .
H(9b) H(42a) 3.537 1_545
H(9b) H(48a) 2.754 .
H(9b) H(49a) 2.646 .
H(10b) C(19a) 3.157 1_645
H(10b) C(20a) 3.124 1_645
H(10b) C(69) 3.253 1_545
H(10b) H(10a) 2.557 1_645
H(10b) H(11a) 2.533 1_645
H(10b) H(56) 3.423 1_545
H(10b) H(57) 2.534 1_545
H(10b) H(58) 3.347 1_545
H(11b) C(19a) 3.458 1_645
H(11b) C(39a) 3.466 1_645
H(11b) C(40a) 3.087 1_645
H(11b) C(41a) 2.878 1_645
H(11b) C(42a) 3.058 1_645
H(11b) C(43a) 3.460 1_645
H(11b) C(48a) 3.565 1_645
H(11b) C(69) 3.307 1_545
H(11b) H(10a) 2.514 1_645
H(11b) H(29a) 3.209 1_645
H(11b) H(30a) 3.436 1_645
H(11b) H(44a) 3.008 1_645
H(11b) H(56) 3.425 1_545
H(11b) H(57) 3.170 1_545
H(11b) H(58) 2.806 1_545
H(12b) C(41a) 3.402 1_645
H(12b) C(42a) 3.298 1_645
H(12b) C(8b) 3.117 1_654
H(12b) C(9b) 3.301 1_654
H(12b) H(26a) 3.216 1_545
H(12b) H(29a) 3.214 1_645
H(12b) H(30a) 3.002 1_645
H(12b) H(4b) 2.486 1_654
H(12b) H(5b) 2.897 1_654
H(12b) H(15a) 3.535 .
H(13b) C(62a) 3.390 .
H(13b) C(63a) 3.180 .
H(13b) C(64a) 3.466 .
H(13b) C(9b) 3.501 1_654
H(13b) H(8a) 2.634 .
H(13b) H(26a) 3.518 1_545
H(13b) H(46a) 3.394 .
H(13b) H(5b) 2.617 1_654
H(13b) H(15a) 3.179 .
H(13b) H(20a) 3.421 .
H(14b) N(2a) 3.334 .
H(14b) C(13a) 3.169 .
H(14b) C(14a) 3.595 .
H(14b) C(61a) 3.327 .
H(14b) C(64a) 3.394 .
H(14b) C(65a) 2.788 .
H(14b) C(66a) 2.726 .
H(14b) H(8a) 2.408 .
H(14b) H(42a) 2.931 1_545
H(14b) H(48a) 2.987 .
H(14b) H(49a) 2.882 .
H(14b) H(21a) 3.276 .
H(15a) O(10) 3.319 .
H(15a) C(8b) 3.597 1_654
H(15a) C(9b) 3.385 1_654
H(15a) C(21b) 3.561 .
H(15a) C(22b) 3.374 .
H(15a) H(4b) 3.289 1_654
H(15a) H(5b) 2.873 1_654
H(15a) H(12b) 3.535 .
H(15a) H(13b) 3.179 .
H(16a) O(10) 3.066 .
H(16a) C(45a) 3.467 1_655
H(16a) C(46a) 3.262 1_655
H(16a) H(32a) 2.951 1_655
H(16a) H(33a) 2.534 1_655
H(16a) O(9) 2.827 .
H(17a) C(46a) 3.398 1_655
H(17a) C(27b) 3.276 1_655
H(17a) C(28b) 3.445 1_655
H(17a) H(33a) 2.535 1_655
H(17a) H(43a) 3.478 1_645
H(17a) H(48a) 3.304 1_655
H(17a) H(20b) 2.698 1_655
H(17a) H(19b) 3.292 1_655
H(17a) H(21b) 2.798 1_655
H(18a) O(10) 2.951 .
H(18a) C(59a) 3.115 1_645
H(18a) C(60a) 3.254 1_645
H(18a) H(33a) 3.564 1_655
H(18a) H(43a) 2.532 1_645
H(18a) H(44a) 2.829 1_645
H(18a) H(48a) 3.393 1_655
H(19a) C(59b) 3.118 .
H(19a) C(60b) 3.160 .
H(19a) H(43a) 3.496 1_645
H(19a) H(8b) 3.459 1_655
H(19a) H(20b) 3.116 1_655
H(19a) H(43b) 2.803 .
H(19a) H(44b) 2.863 .
H(20a) C(18b) 3.096 .
H(20a) C(19b) 3.322 .
H(20a) C(20b) 3.399 .
H(20a) C(21b) 3.270 .
H(20a) C(22b) 2.986 .
H(20a) C(23b) 2.869 .
H(20a) C(24b) 3.519 .
H(20a) H(44a) 3.404 1_645
H(20a) H(13b) 3.421 .
H(20a) H(44b) 3.439 .
H(21a) C(15b) 3.276 .
H(21a) C(23b) 3.413 .
H(21a) C(24b) 3.084 .
H(21a) C(65b) 3.415 .
H(21a) C(66b) 3.252 .
H(21a) H(14b) 3.276 .
H(21a) H(48b) 2.899 .
H(21a) H(49b) 2.530 .
H(22a) O(7) 3.197 .
H(22a) C(27b) 3.396 1_655
H(22a) H(20b) 2.504 1_655
H(22a) H(19b) 3.505 1_655
H(22a) H(48b) 2.907 .
H(16b) Cl(2) 3.333 1_465
H(16b) C(8a) 3.547 1_456
H(16b) C(9a) 3.228 1_456
H(16b) H(4a) 3.479 1_456
H(16b) H(5a) 2.906 1_456
H(16b) H(42b) 3.458 1_455
H(15b) C(58b) 3.078 1_455
H(15b) C(59b) 3.312 1_455
H(15b) H(42b) 2.343 1_455
H(15b) H(43b) 2.845 1_455
H(18b) C(18a) 3.461 .
H(18b) C(19a) 3.368 .
H(18b) C(20a) 3.171 .
H(18b) C(21a) 2.999 .
H(18b) C(22a) 2.968 .
H(18b) C(23a) 3.226 .
H(18b) H(12a) 3.473 .
H(18b) H(13a) 3.347 .
H(18b) H(56) 3.223 1_455
H(17b) O(7) 3.404 1_455
H(17b) C(43b) 3.488 1_465
H(17b) C(44b) 2.982 1_465
H(17b) C(69) 3.538 1_455
H(17b) H(30b) 3.425 1_465
H(17b) H(31b) 2.587 1_465
H(17b) H(56) 3.133 1_455
H(17b) H(57) 3.528 1_455
H(20b) O(7) 3.419 1_455
H(20b) C(26a) 3.470 1_455
H(20b) C(27a) 3.433 1_455
H(20b) C(28a) 3.315 1_455
H(20b) H(17a) 2.698 1_455
H(20b) H(19a) 3.116 1_455
H(20b) H(22a) 2.504 1_455
H(20b) H(43b) 3.590 1_455
H(20b) H(56) 3.443 1_455
H(19b) O(7) 2.867 1_455
H(19b) C(46a) 3.419 .
H(19b) C(47a) 3.091 .
H(19b) C(69) 2.832 1_455
H(19b) H(33a) 3.306 .
H(19b) H(34a) 2.730 .
H(19b) H(17a) 3.292 1_455
H(19b) H(22a) 3.505 1_455
H(19b) H(56) 2.079 1_455
H(19b) H(57) 3.443 1_455
H(19b) H(58) 3.473 1_455
H(22b) C(15a) 3.201 .
H(22b) C(16a) 3.592 .
H(22b) C(17a) 3.547 .
H(22b) C(18a) 3.292 .
H(22b) C(22a) 3.595 .
H(22b) C(23a) 2.930 .
H(22b) C(24a) 2.879 .
H(22b) H(14a) 3.221 .
H(22b) H(34a) 2.796 .
H(22b) H(49a) 3.349 .
H(21b) C(47a) 3.471 .
H(21b) C(65a) 3.573 .
H(21b) H(33a) 3.198 .
H(21b) H(34a) 2.718 .
H(21b) H(48a) 2.852 .
H(21b) H(49a) 3.042 .
H(21b) H(17a) 2.798 1_455
H(23b) Cl(1) 3.207 .
H(23b) C(54a) 3.501 1_546
H(23b) H(3a) 2.755 1_546
H(23b) H(39a) 2.719 1_546
H(24b) C(7a) 3.341 1_546
H(24b) C(33a) 3.459 1_546
H(24b) C(38a) 3.345 1_546
H(24b) H(3a) 2.518 1_546
H(25b) O(8) 3.022 1_645
H(25b) C(34a) 3.186 1_546
H(25b) C(35a) 3.222 1_546
H(25b) H(25a) 3.387 1_546
H(25b) H(26a) 3.424 1_546
H(26b) Cl(2) 3.375 1_565
H(26b) C(63a) 3.494 1_556
H(26b) C(10b) 3.588 1_655
H(26b) H(46a) 2.760 1_556
H(26b) H(6b) 2.872 1_655
H(26b) H(7b) 3.144 1_655
H(26b) H(59) 3.536 1_565
H(26b) H(60) 3.526 1_565
H(27b) C(51a) 3.252 1_556
H(27b) C(52a) 2.932 1_556
H(27b) C(70) 3.217 1_565
H(27b) H(36a) 3.120 1_556
H(27b) H(37a) 2.525 1_556
H(27b) H(59) 3.130 1_565
H(27b) H(60) 2.520 1_565
H(27b) O(9) 3.263 1_456
H(28b) H(6a) 3.521 1_456
H(28b) H(37a) 3.474 1_556
H(28b) O(9) 3.050 1_456
H(29b) H(3a) 3.547 1_546
H(29b) H(4a) 2.873 1_546
H(29b) H(11a) 3.096 1_645
H(29b) H(12a) 3.101 1_645
H(30b) Cl(1) 2.875 .
H(30b) C(8a) 3.177 1_546
H(30b) H(3a) 3.376 1_546
H(30b) H(4a) 2.499 1_546
H(30b) H(12a) 3.574 1_645
H(30b) H(17b) 3.425 1_645
H(31b) Cl(1) 2.921 .
H(31b) C(26b) 3.526 1_645
H(31b) C(64b) 3.176 1_545
H(31b) C(65b) 3.595 1_545
H(31b) H(17b) 2.587 1_645
H(31b) H(47b) 2.371 1_545
H(31b) H(48b) 3.254 1_545
H(32b) O(7) 3.442 1_545
H(32b) C(14a) 3.562 1_545
H(32b) C(15a) 3.424 1_545
H(32b) C(23a) 3.401 1_545
H(32b) C(24a) 2.736 1_545
H(32b) C(64b) 3.125 1_545
H(32b) C(65b) 3.071 1_545
H(32b) H(9a) 3.261 1_545
H(32b) H(13a) 3.329 1_545
H(32b) H(14a) 2.306 1_545
H(32b) H(47b) 2.890 1_545
H(32b) H(48b) 2.818 1_545
H(33b) O(7) 3.437 1_545
H(33b) C(15a) 3.335 1_545
H(33b) C(18a) 3.581 1_545
H(33b) C(23a) 3.210 1_545
H(33b) C(24a) 3.079 1_545
H(33b) C(56a) 3.404 1_545
H(33b) C(57a) 3.240 1_545
H(33b) H(14a) 3.379 1_545
H(33b) H(40a) 3.463 1_545
H(33b) H(41a) 3.197 1_545
H(33b) H(57) 3.487 1_545
H(34b) C(57a) 2.937 1_545
H(34b) C(58a) 2.954 1_545
H(34b) H(41a) 2.710 1_545
H(34b) H(42a) 2.731 1_545
H(34b) H(57) 3.288 1_545
H(35b) H(53) 3.494 1_545
H(36b) C(22a) 3.498 1_545
H(36b) H(12a) 3.597 1_545
H(36b) H(13a) 3.099 1_545
H(37b) C(8a) 3.158 1_446
H(37b) C(9a) 3.146 1_446
H(37b) C(21a) 3.435 1_545
H(37b) H(4a) 3.016 1_446
H(37b) H(5a) 2.992 1_446
H(37b) H(12a) 2.709 1_545
H(37b) H(13a) 3.179 1_545
H(37b) H(53) 3.202 1_545
H(37b) H(55) 3.540 1_545
H(38b) O(8) 3.589 1_545
H(38b) C(36a) 3.474 1_446
H(38b) C(37a) 3.538 1_446
H(38b) H(27a) 3.074 1_446
H(38b) H(28a) 3.165 1_446
H(38b) H(38a) 3.049 1_546
H(38b) H(53) 3.081 1_545
H(39b) H(23a) 3.312 1_546
H(39b) H(27a) 3.184 1_446
H(39b) H(39a) 3.023 1_546
H(39b) H(53) 2.910 1_545
H(41b) Cl(2) 3.595 1_565
H(41b) H(60) 3.462 1_565
H(42b) Cl(2) 3.069 1_565
H(42b) C(2b) 3.511 1_655
H(42b) C(25b) 3.268 1_655
H(42b) H(2b) 3.017 1_655
H(42b) H(16b) 3.458 1_655
H(42b) H(15b) 2.343 1_655
H(43b) O(3b) 3.027 1_655
H(43b) C(13b) 3.467 1_655
H(43b) H(8b) 2.533 1_655
H(43b) H(19a) 2.803 .
H(43b) H(15b) 2.845 1_655
H(43b) H(20b) 3.590 1_655
H(43b) H(54) 3.527 1_645
H(43b) H(55) 3.447 1_645
H(44b) C(20a) 3.580 1_645
H(44b) C(27a) 3.598 .
H(44b) H(11a) 2.855 1_645
H(44b) H(19a) 2.863 .
H(44b) H(20a) 3.439 .
H(45b) C(9a) 3.484 1_456
H(45b) C(10a) 3.190 1_456
H(45b) H(5a) 2.998 1_456
H(45b) H(6a) 2.450 1_456
H(46b) C(70) 3.456 1_565
H(46b) H(5a) 3.371 1_456
H(46b) H(6a) 3.088 1_456
H(46b) H(38a) 3.170 1_556
H(46b) H(60) 2.613 1_565
H(47b) Cl(1) 2.833 1_565
H(47b) Cl(2) 3.463 1_565
H(47b) C(44b) 3.069 1_565
H(47b) C(45b) 3.340 1_565
H(47b) C(70) 3.133 1_565
H(47b) H(31b) 2.371 1_565
H(47b) H(32b) 2.890 1_565
H(47b) H(60) 2.798 1_565
H(48b) C(14a) 3.557 .
H(48b) C(28a) 3.367 .
H(48b) C(45b) 3.548 1_565
H(48b) H(9a) 2.683 .
H(48b) H(14a) 3.016 .
H(48b) H(21a) 2.899 .
H(48b) H(22a) 2.907 .
H(48b) H(31b) 3.254 1_565
H(48b) H(32b) 2.818 1_565
H(49b) C(14a) 3.504 .
H(49b) C(28a) 3.478 .
H(49b) H(9a) 2.633 .
H(49b) H(14a) 3.259 .
H(49b) H(21a) 2.530 .
H(50b) C(58a) 3.074 1_545
H(50b) C(59a) 2.879 1_545
H(50b) H(42a) 2.995 1_545
H(50b) H(43a) 2.659 1_545
H(50b) H(55) 3.271 1_545
H(51b) C(68) 2.943 1_545
H(51b) H(53) 3.222 1_545
H(51b) H(54) 3.310 1_545
H(51b) H(55) 2.028 1_545
H(52b) H(55) 3.065 1_545
H(53) O(1b) 3.339 1_565
H(53) O(3b) 3.160 1_565
H(53) C(3b) 3.500 1_565
H(53) C(4b) 3.068 1_565
H(53) C(5b) 3.350 1_565
H(53) C(49b) 2.669 1_565
H(53) C(50b) 2.846 1_565
H(53) C(51b) 2.918 1_565
H(53) C(52b) 2.667 1_565
H(53) C(53b) 2.503 1_565
H(53) C(54b) 2.431 1_565
H(53) C(67b) 3.597 1_565
H(53) H(35b) 3.494 1_565
H(53) H(37b) 3.202 1_565
H(53) H(38b) 3.081 1_565
H(53) H(39b) 2.910 1_565
H(53) H(51b) 3.222 1_565
H(54) Ir(2b) 3.515 1_565
H(54) O(1b) 2.923 1_565
H(54) O(3b) 2.390 1_565
H(54) N(1b) 3.302 1_565
H(54) C(2b) 2.848 1_565
H(54) C(3b) 2.398 1_565
H(54) C(4b) 2.542 1_565
H(54) C(5b) 3.386 1_565
H(54) C(12b) 3.064 1_565
H(54) C(67b) 3.400 1_565
H(54) H(2b) 3.382 1_565
H(54) H(7b) 3.467 1_565
H(54) H(43b) 3.527 1_465
H(54) H(51b) 3.310 1_565
H(55) O(3b) 2.189 1_565
H(55) C(51b) 3.408 1_565
H(55) C(52b) 3.336 1_565
H(55) C(59b) 3.545 1_465
H(55) C(67b) 2.509 1_565
H(55) H(37b) 3.540 1_565
H(55) H(43b) 3.447 1_465
H(55) H(50b) 3.271 1_565
H(55) H(51b) 2.028 1_565
H(55) H(52b) 3.065 1_565
H(56) C(19a) 3.175 1_655
H(56) C(47a) 3.176 1_655
H(56) C(48a) 3.306 1_655
H(56) C(26b) 3.312 1_655
H(56) C(27b) 2.961 1_655
H(56) H(10a) 2.870 1_655
H(56) H(34a) 3.310 1_655
H(56) H(10b) 3.423 1_565
H(56) H(11b) 3.425 1_565
H(56) H(18b) 3.223 1_655
H(56) H(17b) 3.133 1_655
H(56) H(20b) 3.443 1_655
H(56) H(19b) 2.079 1_655
H(57) C(19b) 2.959 1_565
H(57) C(20b) 3.319 1_565
H(57) C(43b) 3.276 1_565
H(57) C(44b) 3.396 1_565
H(57) C(45b) 3.332 1_565
H(57) C(46b) 3.046 1_565
H(57) C(47b) 2.880 1_565
H(57) C(48b) 3.000 1_565
H(57) H(10a) 3.311 1_655
H(57) H(10b) 2.534 1_565
H(57) H(11b) 3.170 1_565
H(57) H(17b) 3.528 1_655
H(57) H(19b) 3.443 1_655
H(57) H(33b) 3.487 1_565
H(57) H(34b) 3.288 1_565
H(58) O(3a) 3.037 .
H(58) C(43a) 3.428 1_655
H(58) C(48a) 3.435 1_655
H(58) C(19b) 3.479 1_565
H(58) C(20b) 3.209 1_565
H(58) C(67a) 2.953 .
H(58) H(10a) 3.523 1_655
H(58) H(50a) 2.788 .
H(58) H(51a) 2.629 .
H(58) H(10b) 3.347 1_565
H(58) H(11b) 2.806 1_565
H(58) H(19b) 3.473 1_655
H(59) C(49a) 2.992 1_546
H(59) C(50a) 3.010 1_546
H(59) C(51a) 3.000 1_546
H(59) C(52a) 3.017 1_546
H(59) C(53a) 3.030 1_546
H(59) C(54a) 3.041 1_546
H(59) H(35a) 3.564 1_546
H(59) H(36a) 3.529 1_546
H(59) H(37a) 3.537 1_546
H(59) H(38a) 3.588 1_546
H(59) H(39a) 3.594 1_546
H(59) H(26b) 3.536 1_545
H(59) H(27b) 3.130 1_545
H(60) C(52a) 3.154 1_546
H(60) C(53a) 3.147 1_546
H(60) C(36b) 3.149 1_545
H(60) C(63b) 3.044 1_545
H(60) C(64b) 3.132 1_545
H(60) H(37a) 3.296 1_546
H(60) H(38a) 3.313 1_546
H(60) H(26b) 3.526 1_545
H(60) H(27b) 2.520 1_545
H(60) H(41b) 3.462 1_545
H(60) H(46b) 2.613 1_545
H(60) H(47b) 2.798 1_545
O(9) H(2a) 2.721 .
O(9) H(7a) 3.019 .
O(9) H(32a) 3.312 1_655
O(9) H(36a) 3.183 1_655
O(9) H(37a) 2.797 1_655
O(9) H(16a) 2.827 .
O(9) H(27b) 3.263 1_654
O(9) H(28b) 3.050 1_654

loop_
_geom_torsion_atom_site_label_1
_geom_torsion_atom_site_label_2
_geom_torsion_atom_site_label_3
_geom_torsion_atom_site_label_4
_geom_torsion
O(1a) Ir(1a) O(2a) C(4a) -166.0(12)
O(2a) Ir(1a) O(1a) C(16a) -163.9(9)
O(1a) Ir(1a) O(3a) C(67a) -97.4(8)
O(3a) Ir(1a) O(1a) C(16a) -78.5(8)
O(1a) Ir(1a) N(1a) C(1a) 82(9)
O(1a) Ir(1a) N(1a) C(2a) -92(10)
N(1a) Ir(1a) O(1a) C(16a) -86(9)
O(1a) Ir(1a) N(2a) C(13a) 170.2(7)
O(1a) Ir(1a) N(2a) C(14a) -10.2(13)
N(2a) Ir(1a) O(1a) C(16a) 10.6(9)
O(1a) Ir(1a) C(61a) C(62a) 141.0(11)
O(1a) Ir(1a) C(61a) C(66a) -39.8(10)
C(61a) Ir(1a) O(1a) C(16a) 100.2(9)
O(2a) Ir(1a) O(3a) C(67a) -10.6(8)
O(3a) Ir(1a) O(2a) C(4a) 107.7(11)
O(2a) Ir(1a) N(1a) C(1a) 160.0(7)
O(2a) Ir(1a) N(1a) C(2a) -14.0(13)
N(1a) Ir(1a) O(2a) C(4a) 16.2(12)
O(2a) Ir(1a) N(2a) C(13a) -86(3)
O(2a) Ir(1a) N(2a) C(14a) 93(3)
N(2a) Ir(1a) O(2a) C(4a) 90(3)
O(2a) Ir(1a) C(61a) C(62a) 54.6(11)
O(2a) Ir(1a) C(61a) C(66a) -126.2(10)
C(61a) Ir(1a) O(2a) C(4a) -75.9(12)
O(3a) Ir(1a) N(1a) C(1a) 74.9(7)
O(3a) Ir(1a) N(1a) C(2a) -99.2(13)
N(1a) Ir(1a) O(3a) C(67a) 82.3(8)
O(3a) Ir(1a) N(2a) C(13a) -103.8(8)
O(3a) Ir(1a) N(2a) C(14a) 75.8(13)
N(2a) Ir(1a) O(3a) C(67a) 167.6(8)
O(3a) Ir(1a) C(61a) C(62a) 161(5)
O(3a) Ir(1a) C(61a) C(66a) -20(7)
C(61a) Ir(1a) O(3a) C(67a) -117(6)
N(1a) Ir(1a) N(2a) C(13a) -12.0(8)
N(1a) Ir(1a) N(2a) C(14a) 167.6(13)
N(2a) Ir(1a) N(1a) C(1a) -14.4(7)
N(2a) Ir(1a) N(1a) C(2a) 171.5(13)
N(1a) Ir(1a) C(61a) C(62a) -38.7(11)
N(1a) Ir(1a) C(61a) C(66a) 140.5(10)
C(61a) Ir(1a) N(1a) C(1a) -103.9(7)
C(61a) Ir(1a) N(1a) C(2a) 82.0(13)
N(2a) Ir(1a) C(61a) C(62a) -124.0(11)
N(2a) Ir(1a) C(61a) C(66a) 55.2(10)
C(61a) Ir(1a) N(2a) C(13a) 79.8(8)
C(61a) Ir(1a) N(2a) C(14a) -100.6(13)
O(1b) Ir(2b) O(2b) C(16b) -175.2(10)
O(2b) Ir(2b) O(1b) C(4b) -168.5(12)
O(1b) Ir(2b) O(3b) C(67b) -100.5(9)
O(3b) Ir(2b) O(1b) C(4b) -80.2(12)
O(1b) Ir(2b) N(1b) C(1b) 168.6(8)
O(1b) Ir(2b) N(1b) C(2b) -9.2(12)
N(1b) Ir(2b) O(1b) C(4b) 7.0(12)
O(1b) Ir(2b) N(2b) C(13b) 46(6)
O(1b) Ir(2b) N(2b) C(14b) -129(6)
N(2b) Ir(2b) O(1b) C(4b) -51(6)
O(1b) Ir(2b) C(61b) C(62b) -53.3(10)
O(1b) Ir(2b) C(61b) C(66b) 128.4(10)
C(61b) Ir(2b) O(1b) C(4b) 97.0(12)
O(2b) Ir(2b) O(3b) C(67b) -12.9(9)
O(3b) Ir(2b) O(2b) C(16b) 95.7(10)
O(2b) Ir(2b) N(1b) C(1b) -78(4)
O(2b) Ir(2b) N(1b) C(2b) 105(4)
N(1b) Ir(2b) O(2b) C(16b) 71(4)
O(2b) Ir(2b) N(2b) C(13b) 163.1(8)
O(2b) Ir(2b) N(2b) C(14b) -11.4(13)
N(2b) Ir(2b) O(2b) C(16b) 8.0(10)
O(2b) Ir(2b) C(61b) C(62b) -140.9(10)
O(2b) Ir(2b) C(61b) C(66b) 40.8(10)
C(61b) Ir(2b) O(2b) C(16b) -84.6(10)
O(3b) Ir(2b) N(1b) C(1b) -102.6(8)
O(3b) Ir(2b) N(1b) C(2b) 79.6(11)
N(1b) Ir(2b) O(3b) C(67b) 165.0(9)
O(3b) Ir(2b) N(2b) C(13b) 75.0(8)
O(3b) Ir(2b) N(2b) C(14b) -99.5(12)
N(2b) Ir(2b) O(3b) C(67b) 81.2(9)
O(3b) Ir(2b) C(61b) C(62b) 31(9)
O(3b) Ir(2b) C(61b) C(66b) -147(8)
C(61b) Ir(2b) O(3b) C(67b) 175(6)
N(1b) Ir(2b) N(2b) C(13b) -12.6(8)
N(1b) Ir(2b) N(2b) C(14b) 172.9(13)
N(2b) Ir(2b) N(1b) C(1b) -14.5(8)
N(2b) Ir(2b) N(1b) C(2b) 167.7(12)
N(1b) Ir(2b) C(61b) C(62b) 41.1(10)
N(1b) Ir(2b) C(61b) C(66b) -137.2(10)
C(61b) Ir(2b) N(1b) C(1b) 77.9(8)
C(61b) Ir(2b) N(1b) C(2b) -100.0(11)
N(2b) Ir(2b) C(61b) C(62b) 124.8(10)
N(2b) Ir(2b) C(61b) C(66b) -53.5(10)
C(61b) Ir(2b) N(2b) C(13b) -102.3(8)
C(61b) Ir(2b) N(2b) C(14b) 83.2(13)
Ir(1a) O(1a) C(16a) C(15a) -4.8(17)
Ir(1a) O(1a) C(16a) C(17a) 172.8(7)
Ir(1a) O(2a) C(4a) C(3a) -10(2)
Ir(1a) O(2a) C(4a) C(5a) -177.0(9)
Ir(2b) O(1b) C(4b) C(3b) -0.6(14)
Ir(2b) O(1b) C(4b) C(5b) -174.8(8)
Ir(2b) O(2b) C(16b) C(15b) -0.7(17)
Ir(2b) O(2b) C(16b) C(17b) -178.7(8)
Ir(1a) N(1a) C(1a) C(13a) 36.5(9)
Ir(1a) N(1a) C(1a) C(25a) 160.3(7)
Ir(1a) N(1a) C(2a) C(3a) 5(2)
C(1a) N(1a) C(2a) C(3a) -168.4(11)
C(2a) N(1a) C(1a) C(13a) -148.6(11)
C(2a) N(1a) C(1a) C(25a) -24.9(15)
Ir(1a) N(2a) C(13a) C(1a) 34.8(10)
Ir(1a) N(2a) C(13a) C(28a) 160.2(7)
Ir(1a) N(2a) C(14a) C(15a) 4(2)
C(13a) N(2a) C(14a) C(15a) -176.4(15)
C(14a) N(2a) C(13a) C(1a) -144.8(14)
C(14a) N(2a) C(13a) C(28a) -19.4(18)
Ir(2b) N(1b) C(1b) C(13b) 37.1(10)
Ir(2b) N(1b) C(1b) C(25b) 162.3(7)
Ir(2b) N(1b) C(2b) C(3b) 6(2)
C(1b) N(1b) C(2b) C(3b) -171.9(13)
C(2b) N(1b) C(1b) C(13b) -145.2(12)
C(2b) N(1b) C(1b) C(25b) -20.0(18)
Ir(2b) N(2b) C(13b) C(1b) 35.8(10)
Ir(2b) N(2b) C(13b) C(28b) 160.5(9)
Ir(2b) N(2b) C(14b) C(15b) 7(2)
C(13b) N(2b) C(14b) C(15b) -166.7(11)
C(14b) N(2b) C(13b) C(1b) -149.3(11)
C(14b) N(2b) C(13b) C(28b) -24.5(17)
N(1a) C(1a) C(13a) N(2a) -45.1(10)
N(1a) C(1a) C(13a) C(28a) -172.0(7)
N(1a) C(1a) C(25a) C(26a) -180.0(8)
C(13a) C(1a) C(25a) C(26a) -57.9(12)
C(25a) C(1a) C(13a) N(2a) -173.6(9)
C(25a) C(1a) C(13a) C(28a) 59.5(10)
N(1a) C(2a) C(3a) C(4a) 7(2)
N(1a) C(2a) C(3a) C(12a) -179.6(14)
C(2a) C(3a) C(4a) O(2a) -4(2)
C(2a) C(3a) C(4a) C(5a) 162.6(13)
C(2a) C(3a) C(12a) C(11a) -167.1(12)
C(4a) C(3a) C(12a) C(11a) 7(2)
C(12a) C(3a) C(4a) O(2a) -176.9(14)
C(12a) C(3a) C(4a) C(5a) -11(2)
O(2a) C(4a) C(5a) C(6a) 178.1(12)
O(2a) C(4a) C(5a) C(29a) 6.0(19)
C(3a) C(4a) C(5a) C(6a) 11(2)
C(3a) C(4a) C(5a) C(29a) -161.3(12)
C(4a) C(5a) C(6a) C(7a) 176.0(13)
C(4a) C(5a) C(6a) C(11a) -8(2)
C(4a) C(5a) C(29a) C(30a) -85.2(13)
C(4a) C(5a) C(29a) C(38a) 92.9(12)
C(6a) C(5a) C(29a) C(30a) 103.1(12)
C(6a) C(5a) C(29a) C(38a) -78.9(13)
C(29a) C(5a) C(6a) C(7a) -12.4(19)
C(29a) C(5a) C(6a) C(11a) 164.0(12)
C(5a) C(6a) C(7a) C(8a) 177.4(12)
C(5a) C(6a) C(11a) C(10a) -179.4(13)
C(5a) C(6a) C(11a) C(12a) 3.4(19)
C(7a) C(6a) C(11a) C(10a) -3(2)
C(7a) C(6a) C(11a) C(12a) 180.0(11)
C(11a) C(6a) C(7a) C(8a) 0.7(19)
C(6a) C(7a) C(8a) C(9a) 0.7(19)
C(7a) C(8a) C(9a) C(10a) -0.3(18)
C(8a) C(9a) C(10a) C(11a) -2(2)
C(9a) C(10a) C(11a) C(6a) 3(2)
C(9a) C(10a) C(11a) C(12a) -179.7(11)
C(6a) C(11a) C(12a) C(3a) -3(2)
C(10a) C(11a) C(12a) C(3a) 179.6(13)
N(2a) C(13a) C(28a) C(27a) -178.6(9)
C(1a) C(13a) C(28a) C(27a) -55.8(10)
N(2a) C(14a) C(15a) C(16a) 6(2)
N(2a) C(14a) C(15a) C(24a) -172.7(16)
C(14a) C(15a) C(16a) O(1a) -6(2)
C(14a) C(15a) C(16a) C(17a) 176.8(14)
C(14a) C(15a) C(24a) C(23a) -179.0(13)
C(16a) C(15a) C(24a) C(23a) 2(2)
C(24a) C(15a) C(16a) O(1a) 173.2(12)
C(24a) C(15a) C(16a) C(17a) -4.5(19)
O(1a) C(16a) C(17a) C(18a) -173.1(10)
O(1a) C(16a) C(17a) C(39a) 8.0(14)
C(15a) C(16a) C(17a) C(18a) 4.8(16)
C(15a) C(16a) C(17a) C(39a) -174.1(10)
C(16a) C(17a) C(18a) C(19a) 178.7(11)
C(16a) C(17a) C(18a) C(23a) -2.7(16)
C(16a) C(17a) C(39a) C(40a) -105.7(9)
C(16a) C(17a) C(39a) C(48a) 77.4(10)
C(18a) C(17a) C(39a) C(40a) 75.4(11)
C(18a) C(17a) C(39a) C(48a) -101.6(10)
C(39a) C(17a) C(18a) C(19a) -2.5(16)
C(39a) C(17a) C(18a) C(23a) 176.2(9)
C(17a) C(18a) C(19a) C(20a) -176.9(12)
C(17a) C(18a) C(23a) C(22a) 178.2(10)
C(17a) C(18a) C(23a) C(24a) 0.0(15)
C(19a) C(18a) C(23a) C(22a) -3.1(17)
C(19a) C(18a) C(23a) C(24a) 178.8(11)
C(23a) C(18a) C(19a) C(20a) 4.4(19)
C(18a) C(19a) C(20a) C(21a) -0.1(17)
C(19a) C(20a) C(21a) C(22a) -6(2)
C(20a) C(21a) C(22a) C(23a) 7(2)
C(21a) C(22a) C(23a) C(18a) -2.4(18)
C(21a) C(22a) C(23a) C(24a) 175.7(12)
C(18a) C(23a) C(24a) C(15a) 0.2(15)
C(22a) C(23a) C(24a) C(15a) -178.0(13)
C(1a) C(25a) C(26a) C(27a) 56.6(12)
C(25a) C(26a) C(27a) C(28a) -56.2(13)
C(26a) C(27a) C(28a) C(13a) 54.0(13)
C(5a) C(29a) C(30a) C(31a) 174.4(8)
C(5a) C(29a) C(30a) C(49a) 0.7(11)
C(5a) C(29a) C(38a) C(33a) -171.7(7)
C(5a) C(29a) C(38a) C(37a) 6.2(12)
C(30a) C(29a) C(38a) C(33a) 6.5(12)
C(30a) C(29a) C(38a) C(37a) -175.6(8)
C(38a) C(29a) C(30a) C(31a) -3.6(12)
C(38a) C(29a) C(30a) C(49a) -177.3(8)
C(29a) C(30a) C(31a) C(32a) -0.5(10)
C(29a) C(30a) C(49a) C(50a) 59.5(12)
C(29a) C(30a) C(49a) C(54a) -130.1(10)
C(31a) C(30a) C(49a) C(50a) -114.3(10)
C(31a) C(30a) C(49a) C(54a) 56.1(12)
C(49a) C(30a) C(31a) C(32a) 173.8(9)
C(30a) C(31a) C(32a) C(33a) 1.5(16)
C(31a) C(32a) C(33a) C(34a) 179.2(11)
C(31a) C(32a) C(33a) C(38a) 1.4(15)
C(32a) C(33a) C(34a) C(35a) -175.5(11)
C(32a) C(33a) C(38a) C(29a) -5.4(12)
C(32a) C(33a) C(38a) C(37a) 176.6(9)
C(34a) C(33a) C(38a) C(29a) 176.6(9)
C(34a) C(33a) C(38a) C(37a) -1.4(13)
C(38a) C(33a) C(34a) C(35a) 2.4(16)
C(33a) C(34a) C(35a) C(36a) -1.1(18)
C(34a) C(35a) C(36a) C(37a) -1.1(18)
C(35a) C(36a) C(37a) C(38a) 2.1(15)
C(36a) C(37a) C(38a) C(29a) -178.9(9)
C(36a) C(37a) C(38a) C(33a) -1.0(14)
C(17a) C(39a) C(40a) C(41a) -179.3(7)
C(17a) C(39a) C(40a) C(55a) 5.2(10)
C(17a) C(39a) C(48a) C(43a) -178.2(6)
C(17a) C(39a) C(48a) C(47a) -6.2(10)
C(40a) C(39a) C(48a) C(43a) 4.7(10)
C(40a) C(39a) C(48a) C(47a) 176.7(6)
C(48a) C(39a) C(40a) C(41a) -2.3(10)
C(48a) C(39a) C(40a) C(55a) -177.8(7)
C(39a) C(40a) C(41a) C(42a) 2.1(12)
C(39a) C(40a) C(55a) C(56a) 60.9(12)
C(39a) C(40a) C(55a) C(60a) -121.9(10)
C(41a) C(40a) C(55a) C(56a) -114.8(10)
C(41a) C(40a) C(55a) C(60a) 62.4(12)
C(55a) C(40a) C(41a) C(42a) 177.9(8)
C(40a) C(41a) C(42a) C(43a) -4.0(12)
C(41a) C(42a) C(43a) C(44a) -175.6(7)
C(41a) C(42a) C(43a) C(48a) 6.0(10)
C(42a) C(43a) C(44a) C(45a) -178.7(8)
C(42a) C(43a) C(48a) C(39a) -6.7(10)
C(42a) C(43a) C(48a) C(47a) -179.2(6)
C(44a) C(43a) C(48a) C(39a) 174.9(7)
C(44a) C(43a) C(48a) C(47a) 2.4(10)
C(48a) C(43a) C(44a) C(45a) -0.3(10)
C(43a) C(44a) C(45a) C(46a) -0.8(13)
C(44a) C(45a) C(46a) C(47a) -0.5(13)
C(45a) C(46a) C(47a) C(48a) 2.8(16)
C(46a) C(47a) C(48a) C(39a) -176.3(9)
C(46a) C(47a) C(48a) C(43a) -3.7(12)
C(30a) C(49a) C(50a) C(51a) 173.9(8)
C(30a) C(49a) C(54a) C(53a) -173.3(11)
C(50a) C(49a) C(54a) C(53a) -2.6(18)
C(54a) C(49a) C(50a) C(51a) 3.9(15)
C(49a) C(50a) C(51a) C(52a) -1.8(16)
C(50a) C(51a) C(52a) C(53a) -1.6(19)
C(51a) C(52a) C(53a) C(54a) 3(2)
C(52a) C(53a) C(54a) C(49a) -1(2)
C(40a) C(55a) C(56a) C(57a) 176.4(9)
C(40a) C(55a) C(60a) C(59a) -175.7(11)
C(56a) C(55a) C(60a) C(59a) 1.6(17)
C(60a) C(55a) C(56a) C(57a) -0.8(15)
C(55a) C(56a) C(57a) C(58a) 0.4(13)
C(56a) C(57a) C(58a) C(59a) -0.7(17)
C(57a) C(58a) C(59a) C(60a) 1(2)
C(58a) C(59a) C(60a) C(55a) -2(2)
Ir(1a) C(61a) C(62a) C(63a) 173.8(10)
Ir(1a) C(61a) C(66a) C(65a) -177.2(10)
C(62a) C(61a) C(66a) C(65a) 2.0(18)
C(66a) C(61a) C(62a) C(63a) -5.5(18)
C(61a) C(62a) C(63a) C(64a) 7(2)
C(62a) C(63a) C(64a) C(65a) -4(2)
C(63a) C(64a) C(65a) C(66a) 1(2)
C(64a) C(65a) C(66a) C(61a) 0.1(19)
N(1b) C(1b) C(13b) N(2b) -45.9(10)
N(1b) C(1b) C(13b) C(28b) -176.1(9)
N(1b) C(1b) C(25b) C(26b) -178.4(9)
C(13b) C(1b) C(25b) C(26b) -55.9(11)
C(25b) C(1b) C(13b) N(2b) -173.3(8)
C(25b) C(1b) C(13b) C(28b) 56.5(11)
N(1b) C(2b) C(3b) C(4b) 4(2)
N(1b) C(2b) C(3b) C(12b) 178.6(13)
C(2b) C(3b) C(4b) O(1b) -7(2)
C(2b) C(3b) C(4b) C(5b) 167.5(13)
C(2b) C(3b) C(12b) C(11b) -168.0(12)
C(4b) C(3b) C(12b) C(11b) 7(2)
C(12b) C(3b) C(4b) O(1b) 178.8(14)
C(12b) C(3b) C(4b) C(5b) -7(2)
O(1b) C(4b) C(5b) C(6b) 178.6(12)
O(1b) C(4b) C(5b) C(29b) 5.2(18)
C(3b) C(4b) C(5b) C(6b) 4(2)
C(3b) C(4b) C(5b) C(29b) -169.5(11)
C(4b) C(5b) C(6b) C(7b) 175.4(12)
C(4b) C(5b) C(6b) C(11b) -0.3(12)
C(4b) C(5b) C(29b) C(30b) -82.9(12)
C(4b) C(5b) C(29b) C(38b) 95.0(12)
C(6b) C(5b) C(29b) C(30b) 103.5(11)
C(6b) C(5b) C(29b) C(38b) -78.6(11)
C(29b) C(5b) C(6b) C(7b) -11.4(17)
C(29b) C(5b) C(6b) C(11b) 172.9(9)
C(5b) C(6b) C(7b) C(8b) -179.7(10)
C(5b) C(6b) C(11b) C(10b) 178.9(10)
C(5b) C(6b) C(11b) C(12b) -0.1(15)
C(7b) C(6b) C(11b) C(10b) 3.0(16)
C(7b) C(6b) C(11b) C(12b) -176.0(11)
C(11b) C(6b) C(7b) C(8b) -4(2)
C(6b) C(7b) C(8b) C(9b) 0.6(17)
C(7b) C(8b) C(9b) C(10b) 4(2)
C(8b) C(9b) C(10b) C(11b) -4.9(19)
C(9b) C(10b) C(11b) C(6b) 1.5(18)
C(9b) C(10b) C(11b) C(12b) -179.6(12)
C(6b) C(11b) C(12b) C(3b) -3.4(18)
C(10b) C(11b) C(12b) C(3b) 177.7(12)
N(2b) C(13b) C(28b) C(27b) 178.5(11)
C(1b) C(13b) C(28b) C(27b) -58.1(14)
N(2b) C(14b) C(15b) C(16b) 4(2)
N(2b) C(14b) C(15b) C(24b) 178.4(13)
C(14b) C(15b) C(16b) O(2b) -7(2)
C(14b) C(15b) C(16b) C(17b) 170.5(12)
C(14b) C(15b) C(24b) C(23b) -170.3(12)
C(16b) C(15b) C(24b) C(23b) 4(2)
C(24b) C(15b) C(16b) O(2b) 178.4(11)
C(24b) C(15b) C(16b) C(17b) -3.6(19)
O(2b) C(16b) C(17b) C(18b) 179.9(9)
O(2b) C(16b) C(17b) C(39b) 5.5(17)
C(15b) C(16b) C(17b) C(18b) 1.9(18)
C(15b) C(16b) C(17b) C(39b) -172.5(10)
C(16b) C(17b) C(18b) C(19b) 179.3(11)
C(16b) C(17b) C(18b) C(23b) -0.9(18)
C(16b) C(17b) C(39b) C(40b) -79.3(12)
C(16b) C(17b) C(39b) C(48b) 100.6(11)
C(18b) C(17b) C(39b) C(40b) 106.3(11)
C(18b) C(17b) C(39b) C(48b) -73.8(11)
C(39b) C(17b) C(18b) C(19b) -6.3(17)
C(39b) C(17b) C(18b) C(23b) 173.5(10)
C(17b) C(18b) C(19b) C(20b) 175.5(12)
C(17b) C(18b) C(23b) C(22b) -176.3(11)
C(17b) C(18b) C(23b) C(24b) 1.5(18)
C(19b) C(18b) C(23b) C(22b) 3.6(17)
C(19b) C(18b) C(23b) C(24b) -178.7(11)
C(23b) C(18b) C(19b) C(20b) -4.3(18)
C(18b) C(19b) C(20b) C(21b) 2(2)
C(19b) C(20b) C(21b) C(22b) 0.8(19)
C(20b) C(21b) C(22b) C(23b) -1.5(18)
C(21b) C(22b) C(23b) C(18b) -0.8(18)
C(21b) C(22b) C(23b) C(24b) -178.4(12)
C(18b) C(23b) C(24b) C(15b) -3.4(19)
C(22b) C(23b) C(24b) C(15b) 174.2(12)
C(1b) C(25b) C(26b) C(27b) 55.0(12)
C(25b) C(26b) C(27b) C(28b) -55.9(12)
C(26b) C(27b) C(28b) C(13b) 57.9(14)
C(5b) C(29b) C(30b) C(31b) 178.1(8)
C(5b) C(29b) C(30b) C(49b) -0.7(10)
C(5b) C(29b) C(38b) C(33b) 179.3(8)
C(5b) C(29b) C(38b) C(37b) -0.8(12)
C(30b) C(29b) C(38b) C(33b) -2.8(12)
C(30b) C(29b) C(38b) C(37b) 177.1(8)
C(38b) C(29b) C(30b) C(31b) 0.2(9)
C(38b) C(29b) C(30b) C(49b) -178.5(8)
C(29b) C(30b) C(31b) C(32b) 1.3(15)
C(29b) C(30b) C(49b) C(50b) 124.2(10)
C(29b) C(30b) C(49b) C(54b) -62.2(13)
C(31b) C(30b) C(49b) C(50b) -54.5(13)
C(31b) C(30b) C(49b) C(54b) 119.1(10)
C(49b) C(30b) C(31b) C(32b) -179.8(7)
C(30b) C(31b) C(32b) C(33b) -0.2(12)
C(31b) C(32b) C(33b) C(34b) -177.8(10)
C(31b) C(32b) C(33b) C(38b) -2.3(13)
C(32b) C(33b) C(34b) C(35b) 175.6(9)
C(32b) C(33b) C(38b) C(29b) 3.8(13)
C(32b) C(33b) C(38b) C(37b) -176.1(8)
C(34b) C(33b) C(38b) C(29b) 179.2(9)
C(34b) C(33b) C(38b) C(37b) -0.7(13)
C(38b) C(33b) C(34b) C(35b) 0.4(12)
C(33b) C(34b) C(35b) C(36b) -1.6(17)
C(34b) C(35b) C(36b) C(37b) 3.5(18)
C(35b) C(36b) C(37b) C(38b) -3.9(17)
C(36b) C(37b) C(38b) C(29b) -177.5(9)
C(36b) C(37b) C(38b) C(33b) 2.4(14)
C(17b) C(39b) C(40b) C(41b) -174.7(7)
C(17b) C(39b) C(40b) C(55b) 6.5(10)
C(17b) C(39b) C(48b) C(43b) 176.5(7)
C(17b) C(39b) C(48b) C(47b) -7.6(11)
C(40b) C(39b) C(48b) C(43b) -3.5(11)
C(40b) C(39b) C(48b) C(47b) 172.4(7)
C(48b) C(39b) C(40b) C(41b) 5.3(10)
C(48b) C(39b) C(40b) C(55b) -173.4(6)
C(39b) C(40b) C(41b) C(42b) -3.2(13)
C(39b) C(40b) C(55b) C(56b) 97.3(9)
C(39b) C(40b) C(55b) C(60b) -83.6(10)
C(41b) C(40b) C(55b) C(56b) -81.5(10)
C(41b) C(40b) C(55b) C(60b) 97.6(10)
C(55b) C(40b) C(41b) C(42b) 175.6(8)
C(40b) C(41b) C(42b) C(43b) -1.0(14)
C(41b) C(42b) C(43b) C(44b) -175.2(8)
C(41b) C(42b) C(43b) C(48b) 2.8(12)
C(42b) C(43b) C(44b) C(45b) 174.8(8)
C(42b) C(43b) C(48b) C(39b) -0.6(11)
C(42b) C(43b) C(48b) C(47b) -176.7(7)
C(44b) C(43b) C(48b) C(39b) 177.5(7)
C(44b) C(43b) C(48b) C(47b) 1.5(11)
C(48b) C(43b) C(44b) C(45b) -3.2(12)
C(43b) C(44b) C(45b) C(46b) 5.5(14)
C(44b) C(45b) C(46b) C(47b) -5.7(14)
C(45b) C(46b) C(47b) C(48b) 3.8(13)
C(46b) C(47b) C(48b) C(39b) -177.8(7)
C(46b) C(47b) C(48b) C(43b) -1.9(12)
C(30b) C(49b) C(50b) C(51b) 171.6(10)
C(30b) C(49b) C(54b) C(53b) -171.1(10)
C(50b) C(49b) C(54b) C(53b) 2.8(15)
C(54b) C(49b) C(50b) C(51b) -2.4(16)
C(49b) C(50b) C(51b) C(52b) 5.7(19)
C(50b) C(51b) C(52b) C(53b) -10(2)
C(51b) C(52b) C(53b) C(54b) 10(2)
C(52b) C(53b) C(54b) C(49b) -6.8(18)
C(40b) C(55b) C(56b) C(57b) 176.3(8)
C(40b) C(55b) C(60b) C(59b) -174.1(9)
C(56b) C(55b) C(60b) C(59b) 4.9(15)
C(60b) C(55b) C(56b) C(57b) -2.7(14)
C(55b) C(56b) C(57b) C(58b) -0.5(13)
C(56b) C(57b) C(58b) C(59b) 1.2(19)
C(57b) C(58b) C(59b) C(60b) 1(2)
C(58b) C(59b) C(60b) C(55b) -4.0(17)
Ir(2b) C(61b) C(62b) C(63b) 178.3(10)
Ir(2b) C(61b) C(66b) C(65b) -179.9(7)
C(62b) C(61b) C(66b) C(65b) 1.7(18)
C(66b) C(61b) C(62b) C(63b) -3.3(19)
C(61b) C(62b) C(63b) C(64b) 4(2)
C(62b) C(63b) C(64b) C(65b) -2(2)
C(63b) C(64b) C(65b) C(66b) 0.6(16)
C(64b) C(65b) C(66b) C(61b) -0.4(15)
